data_7026783
loop_
_publ_author_name
'Boni, Adriano'
'Marchetti, Fabio'
'Pampaloni, Guido'
'Zacchini, Stefano'

_publ_section_title
;
 Cationic diiron and diruthenium \m-allenyl complexes: synthesis, X-ray
 structures and cyclization reactions with ethyldiazoacetate/amine
 affording unprecedented butenolide- and furaniminium-substituted bridging
 carbene ligands.
;
_journal_issue 45
_journal_name_full 'Dalton transactions (Cambridge, England : 2003)'
_journal_page_first 10866
_journal_page_last 10875
_journal_paper_doi 10.1039/c0dt00697a
_journal_volume 39
_journal_year 2010
_chemical_formula_sum 'C54 H45 B O3.5 Ru2'
_chemical_formula_weight 962.85
_chemical_name_systematic
;
?
;
_space_group_IT_number 15
_symmetry_cell_setting monoclinic
_symmetry_space_group_name_Hall '-C 2yc'
_symmetry_space_group_name_H-M 'C 1 2/c 1'
_atom_sites_solution_hydrogens geom
_atom_sites_solution_primary direct
_atom_sites_solution_secondary difmap
_audit_creation_method SHELXL-97
_cell_angle_alpha 90.00
_cell_angle_beta 114.9470(10)
_cell_angle_gamma 90.00
_cell_formula_units_Z 16
_cell_length_a 56.255(6)
_cell_length_b 9.6487(10)
_cell_length_c 36.085(4)
_cell_measurement_reflns_used 9913
_cell_measurement_temperature 294(2)
_cell_measurement_theta_max 25.111
_cell_measurement_theta_min 2.283
_cell_volume 17759(3)
_computing_structure_refinement 'SHELXL-97 (Sheldrick, 1997)'
_computing_structure_solution 'SHELXS-97 (Sheldrick, 1990)'
_diffrn_ambient_temperature 294(2)
_diffrn_measured_fraction_theta_full 0.999
_diffrn_measured_fraction_theta_max 0.999
_diffrn_measurement_device_type 'CCD area detector'
_diffrn_measurement_method 'phi and omega scans'
_diffrn_radiation_monochromator graphite
_diffrn_radiation_source 'fine-focus sealed tube'
_diffrn_radiation_type MoK\a
_diffrn_radiation_wavelength 0.71073
_diffrn_reflns_av_R_equivalents 0.0600
_diffrn_reflns_av_sigmaI/netI 0.0484
_diffrn_reflns_limit_h_max 69
_diffrn_reflns_limit_h_min -69
_diffrn_reflns_limit_k_max 11
_diffrn_reflns_limit_k_min -11
_diffrn_reflns_limit_l_max 44
_diffrn_reflns_limit_l_min -44
_diffrn_reflns_number 89261
_diffrn_reflns_theta_full 26.00
_diffrn_reflns_theta_max 26.00
_diffrn_reflns_theta_min 1.24
_exptl_absorpt_coefficient_mu 0.725
_exptl_absorpt_correction_T_max 0.9245
_exptl_absorpt_correction_T_min 0.8805
_exptl_absorpt_correction_type empirical
_exptl_crystal_colour pale-yellow
_exptl_crystal_density_diffrn 1.441
_exptl_crystal_density_method 'not measured'
_exptl_crystal_description needle
_exptl_crystal_F_000 7840
_exptl_crystal_size_max 0.18
_exptl_crystal_size_mid 0.12
_exptl_crystal_size_min 0.11
_refine_diff_density_max 0.701
_refine_diff_density_min -0.429
_refine_diff_density_rms 0.070
_refine_ls_extinction_method none
_refine_ls_goodness_of_fit_ref 1.017
_refine_ls_hydrogen_treatment mixed
_refine_ls_matrix_type full
_refine_ls_number_parameters 1096
_refine_ls_number_reflns 17412
_refine_ls_number_restraints 620
_refine_ls_restrained_S_all 1.083
_refine_ls_R_factor_all 0.0797
_refine_ls_R_factor_gt 0.0400
_refine_ls_shift/su_max 0.003
_refine_ls_shift/su_mean 0.000
_refine_ls_structure_factor_coef Fsqd
_refine_ls_weighting_details 'calc w=1/[\s^2^(Fo^2^)+(0.0381P)^2^+31.2175P] where P=(Fo^2^+2Fc^2^)/3'
_refine_ls_weighting_scheme calc
_refine_ls_wR_factor_gt 0.0812
_refine_ls_wR_factor_ref 0.0983
_reflns_number_gt 11505
_reflns_number_total 17412
_reflns_threshold_expression >2sigma(I)
_cod_data_source_file c0dt00697a.txt
_cod_data_source_block '[2c][BPh4]*0.5THF'
_cod_original_sg_symbol_H-M C2/c
_cod_original_formula_sum 'C54 H45 B O3.50 Ru2'
_cod_database_code 7026783

loop_
_symmetry_equiv_pos_as_xyz
'x, y, z'
'-x, y, -z+1/2'
'x+1/2, y+1/2, z'
'-x+1/2, y+1/2, -z+1/2'
'-x, -y, -z'
'x, -y, z-1/2'
'-x+1/2, -y+1/2, -z'
'x+1/2, -y+1/2, z-1/2'

loop_
_atom_site_label
_atom_site_type_symbol
_atom_site_fract_x
_atom_site_fract_y
_atom_site_fract_z
_atom_site_U_iso_or_equiv
_atom_site_adp_type
_atom_site_occupancy
_atom_site_symmetry_multiplicity
_atom_site_calc_flag
_atom_site_refinement_flags
Ru2 Ru 0.513144(7) 0.27714(4) 0.617083(11) 0.04805(10) Uani 1 1 d .
Ru1 Ru 0.559990(7) 0.33300(4) 0.684279(11) 0.04780(10) Uani 1 1 d .
C1 C 0.49049(12) 0.1356(7) 0.56493(16) 0.0811(15) Uani 1 1 d U
H1 H 0.4820 0.0566 0.5680 0.097 Uiso 1 1 calc R
C2 C 0.48001(11) 0.2724(6) 0.55614(15) 0.0752(14) Uani 1 1 d U
H2 H 0.4634 0.2997 0.5529 0.090 Uiso 1 1 calc R
C3 C 0.49912(11) 0.3580(6) 0.55320(14) 0.0698(13) Uani 1 1 d U
H3 H 0.4972 0.4520 0.5470 0.084 Uiso 1 1 calc R
C4 C 0.52150(11) 0.2802(6) 0.56105(14) 0.0697(13) Uani 1 1 d U
H4 H 0.5372 0.3129 0.5616 0.084 Uiso 1 1 calc R
C5 C 0.51610(12) 0.1442(6) 0.56795(15) 0.0773(14) Uani 1 1 d U
H5 H 0.5277 0.0703 0.5737 0.093 Uiso 1 1 calc R
C6 C 0.58815(10) 0.3840(7) 0.65766(19) 0.0834(15) Uani 1 1 d U
H6 H 0.5829 0.4244 0.6320 0.100 Uiso 1 1 calc R
C7 C 0.58970(10) 0.2442(7) 0.66517(19) 0.0845(15) Uani 1 1 d U
H7 H 0.5858 0.1739 0.6459 0.101 Uiso 1 1 calc R
C8 C 0.59814(10) 0.2272(8) 0.7072(2) 0.0902(16) Uani 1 1 d U
H8 H 0.6009 0.1432 0.7210 0.108 Uiso 1 1 calc R
C9 C 0.60171(11) 0.3580(9) 0.7247(2) 0.0979(17) Uani 1 1 d U
H9 H 0.6072 0.3766 0.7524 0.118 Uiso 1 1 calc R
C10 C 0.59567(11) 0.4559(8) 0.6941(2) 0.0958(16) Uani 1 1 d U
H10 H 0.5965 0.5517 0.6973 0.115 Uiso 1 1 calc R
C11 C 0.53761(9) 0.1456(6) 0.65714(14) 0.0548(12) Uani 1 1 d .
C12 C 0.49282(10) 0.2857(5) 0.64723(16) 0.0597(13) Uani 1 1 d .
C13 C 0.54821(10) 0.2859(5) 0.72490(15) 0.0594(13) Uani 1 1 d .
O11 O 0.54258(7) 0.0306(4) 0.66582(11) 0.0754(11) Uani 1 1 d .
O12 O 0.48003(8) 0.2894(4) 0.66428(13) 0.0895(13) Uani 1 1 d .
O13 O 0.54096(8) 0.2525(4) 0.74822(11) 0.0849(12) Uani 1 1 d .
C14 C 0.53014(9) 0.4628(5) 0.64059(13) 0.0475(10) Uani 1 1 d DU
H14 H 0.5361(8) 0.517(4) 0.6237(11) 0.057 Uiso 1 1 d D
C15 C 0.53509(9) 0.5131(5) 0.67820(13) 0.0488(10) Uani 1 1 d U
C16 C 0.53151(8) 0.6056(5) 0.70256(13) 0.0497(10) Uani 1 1 d U
C17 C 0.51083(9) 0.7141(5) 0.68485(14) 0.0513(10) Uani 1 1 d U
C18 C 0.49199(9) 0.7093(6) 0.64481(15) 0.0640(12) Uani 1 1 d U
H18 H 0.4918 0.6346 0.6284 0.077 Uiso 1 1 calc R
C19 C 0.47358(11) 0.8129(6) 0.62878(18) 0.0778(14) Uani 1 1 d U
H19 H 0.4611 0.8075 0.6018 0.093 Uiso 1 1 calc R
C20 C 0.47369(11) 0.9234(6) 0.65251(18) 0.0757(13) Uani 1 1 d U
H20 H 0.4612 0.9932 0.6417 0.091 Uiso 1 1 calc R
C21 C 0.49185(11) 0.9318(6) 0.69177(17) 0.0743(13) Uani 1 1 d U
H21 H 0.4919 1.0077 0.7077 0.089 Uiso 1 1 calc R
C22 C 0.51034(10) 0.8280(5) 0.70828(16) 0.0631(12) Uani 1 1 d U
H22 H 0.5226 0.8343 0.7354 0.076 Uiso 1 1 calc R
C23 C 0.54825(9) 0.6046(5) 0.74753(14) 0.0528(10) Uani 1 1 d U
C24 C 0.53888(10) 0.5634(6) 0.77507(15) 0.0703(13) Uani 1 1 d U
H24 H 0.5212 0.5406 0.7657 0.084 Uiso 1 1 calc R
C25 C 0.55488(11) 0.5545(6) 0.81648(16) 0.0785(14) Uani 1 1 d U
H25 H 0.5479 0.5268 0.8346 0.094 Uiso 1 1 calc R
C26 C 0.58035(11) 0.5856(6) 0.83046(17) 0.0832(15) Uani 1 1 d U
H26 H 0.5914 0.5764 0.8581 0.100 Uiso 1 1 calc R
C27 C 0.58985(12) 0.6304(7) 0.80401(18) 0.0932(16) Uani 1 1 d U
H27 H 0.6074 0.6548 0.8137 0.112 Uiso 1 1 calc R
C28 C 0.57401(10) 0.6408(6) 0.76296(16) 0.0780(14) Uani 1 1 d U
H28 H 0.5810 0.6732 0.7454 0.094 Uiso 1 1 calc R
Ru11 Ru 0.317446(7) 0.93064(4) 0.443358(10) 0.04068(9) Uani 1 1 d .
Ru12 Ru 0.264446(7) 0.91407(4) 0.426161(10) 0.04129(9) Uani 1 1 d .
C31 C 0.35475(11) 0.9421(6) 0.43809(18) 0.0702(13) Uani 1 1 d U
H31 H 0.3707 0.9390 0.4611 0.084 Uiso 1 1 calc R
C32 C 0.34091(10) 0.8291(6) 0.41511(16) 0.0653(12) Uani 1 1 d U
H32 H 0.3461 0.7369 0.4201 0.078 Uiso 1 1 calc R
C33 C 0.31808(12) 0.8766(7) 0.38367(17) 0.0755(13) Uani 1 1 d U
H33 H 0.3053 0.8221 0.3641 0.091 Uiso 1 1 calc R
C34 C 0.31771(12) 1.0213(7) 0.38656(18) 0.0821(14) Uani 1 1 d U
H34 H 0.3047 1.0797 0.3690 0.099 Uiso 1 1 calc R
C35 C 0.34005(12) 1.0627(6) 0.41990(19) 0.0766(13) Uani 1 1 d U
H35 H 0.3446 1.1534 0.4288 0.092 Uiso 1 1 calc R
C36 C 0.24261(11) 0.9222(7) 0.35770(15) 0.0746(14) Uani 1 1 d U
H36 H 0.2514 0.9252 0.3408 0.090 Uiso 1 1 calc R
C37 C 0.23489(11) 0.8071(7) 0.37043(17) 0.0810(16) Uani 1 1 d U
H37 H 0.2369 0.7170 0.3631 0.097 Uiso 1 1 calc R
C38 C 0.22366(10) 0.8427(8) 0.39566(18) 0.0862(16) Uani 1 1 d U
H38 H 0.2173 0.7811 0.4092 0.103 Uiso 1 1 calc R
C39 C 0.22319(11) 0.9838(8) 0.39802(19) 0.0912(17) Uani 1 1 d U
H39 H 0.2162 1.0353 0.4128 0.109 Uiso 1 1 calc R
C40 C 0.23524(11) 1.0365(7) 0.37414(18) 0.0912(18) Uani 1 1 d U
H40 H 0.2378 1.1294 0.3700 0.109 Uiso 1 1 calc R
C41 C 0.28704(9) 1.0794(5) 0.43764(13) 0.0509(11) Uani 1 1 d .
C43 C 0.33136(9) 1.0060(5) 0.49682(15) 0.0545(12) Uani 1 1 d .
C42 C 0.27016(9) 0.9015(5) 0.48115(15) 0.0555(12) Uani 1 1 d .
O41 O 0.28786(7) 1.1992(4) 0.43858(12) 0.0753(11) Uani 1 1 d .
O43 O 0.34045(8) 1.0576(4) 0.52761(11) 0.0925(14) Uani 1 1 d .
O42 O 0.27347(8) 0.8912(5) 0.51440(11) 0.0873(13) Uani 1 1 d .
C44 C 0.29137(8) 0.7583(4) 0.43750(12) 0.0399(9) Uani 1 1 d DU
H44 H 0.2900(7) 0.695(3) 0.4160(8) 0.048 Uiso 1 1 d D
C45 C 0.31269(8) 0.7442(4) 0.47382(12) 0.0393(9) Uani 1 1 d U
C46 C 0.32609(8) 0.6777(4) 0.50875(12) 0.0404(9) Uani 1 1 d U
C47 C 0.31537(8) 0.5494(4) 0.51912(12) 0.0442(9) Uani 1 1 d U
C48 C 0.33216(10) 0.4593(5) 0.54887(14) 0.0577(11) Uani 1 1 d U
H48 H 0.3498 0.4821 0.5630 0.069 Uiso 1 1 calc R
C49 C 0.32296(11) 0.3368(5) 0.55765(15) 0.0653(12) Uani 1 1 d U
H49 H 0.3344 0.2782 0.5777 0.078 Uiso 1 1 calc R
C50 C 0.29724(10) 0.3012(5) 0.53716(15) 0.0638(12) Uani 1 1 d U
H50 H 0.2911 0.2182 0.5430 0.077 Uiso 1 1 calc R
C51 C 0.28048(10) 0.3885(5) 0.50797(15) 0.0610(12) Uani 1 1 d U
H51 H 0.2629 0.3647 0.4941 0.073 Uiso 1 1 calc R
C52 C 0.28929(9) 0.5112(5) 0.49877(13) 0.0516(10) Uani 1 1 d U
H52 H 0.2776 0.5689 0.4787 0.062 Uiso 1 1 calc R
C53 C 0.35169(8) 0.7312(5) 0.53922(13) 0.0461(9) Uani 1 1 d U
C54 C 0.35362(10) 0.7838(5) 0.57617(14) 0.0593(11) Uani 1 1 d U
H54 H 0.3392 0.7793 0.5825 0.071 Uiso 1 1 calc R
C55 C 0.37673(10) 0.8429(6) 0.60360(15) 0.0705(13) Uani 1 1 d U
H55 H 0.3778 0.8808 0.6279 0.085 Uiso 1 1 calc R
C56 C 0.39813(10) 0.8452(6) 0.59468(17) 0.0747(14) Uani 1 1 d U
H56 H 0.4137 0.8843 0.6132 0.090 Uiso 1 1 calc R
C57 C 0.39675(10) 0.7910(5) 0.55908(17) 0.0662(13) Uani 1 1 d U
H57 H 0.4115 0.7920 0.5536 0.079 Uiso 1 1 calc R
C58 C 0.37355(8) 0.7343(5) 0.53099(15) 0.0535(11) Uani 1 1 d U
H58 H 0.3727 0.6982 0.5065 0.064 Uiso 1 1 calc R
B1 B 0.59401(9) 0.5518(5) 0.54306(15) 0.0433(12) Uani 1 1 d .
C61 C 0.62587(8) 0.5447(4) 0.57094(13) 0.0454(10) Uani 1 1 d U
C62 C 0.63783(9) 0.5228(5) 0.61306(14) 0.0558(11) Uani 1 1 d U
H62 H 0.6271 0.5097 0.6266 0.067 Uiso 1 1 calc R
C63 C 0.66463(10) 0.5195(5) 0.63582(16) 0.0671(13) Uani 1 1 d U
H63 H 0.6715 0.5074 0.6640 0.081 Uiso 1 1 calc R
C64 C 0.68115(10) 0.5340(5) 0.61691(16) 0.0665(13) Uani 1 1 d U
H64 H 0.6992 0.5309 0.6321 0.080 Uiso 1 1 calc R
C65 C 0.67082(9) 0.5529(5) 0.57588(16) 0.0577(11) Uani 1 1 d U
H65 H 0.6819 0.5623 0.5628 0.069 Uiso 1 1 calc R
C66 C 0.64388(8) 0.5583(4) 0.55335(14) 0.0484(10) Uani 1 1 d U
H66 H 0.6374 0.5715 0.5253 0.058 Uiso 1 1 calc R
C67 C 0.58804(10) 0.5791(5) 0.46578(14) 0.0621(12) Uani 1 1 d U
H67 H 0.5884 0.4830 0.4643 0.074 Uiso 1 1 calc R
C68 C 0.58643(11) 0.6562(6) 0.43222(16) 0.0746(13) Uani 1 1 d U
H68 H 0.5857 0.6114 0.4089 0.090 Uiso 1 1 calc R
C69 C 0.58594(11) 0.7972(6) 0.43344(17) 0.0778(14) Uani 1 1 d U
H69 H 0.5851 0.8492 0.4112 0.093 Uiso 1 1 calc R
C70 C 0.58675(10) 0.8618(6) 0.46788(16) 0.0709(13) Uani 1 1 d U
H70 H 0.5862 0.9580 0.4689 0.085 Uiso 1 1 calc R
C71 C 0.58837(9) 0.7837(5) 0.50103(15) 0.0567(11) Uani 1 1 d U
H71 H 0.5890 0.8296 0.5241 0.068 Uiso 1 1 calc R
C72 C 0.58908(8) 0.6392(5) 0.50140(13) 0.0481(10) Uani 1 1 d U
C73 C 0.58176(8) 0.3927(4) 0.53295(13) 0.0437(9) Uani 1 1 d U
C74 C 0.59236(8) 0.2822(5) 0.56000(14) 0.0484(10) Uani 1 1 d U
H74 H 0.6074 0.2979 0.5839 0.058 Uiso 1 1 calc R
C75 C 0.58154(9) 0.1501(5) 0.55296(15) 0.0573(11) Uani 1 1 d U
H75 H 0.5892 0.0802 0.5720 0.069 Uiso 1 1 calc R
C76 C 0.55968(9) 0.1227(5) 0.51814(15) 0.0589(11) Uani 1 1 d U
H76 H 0.5525 0.0340 0.5131 0.071 Uiso 1 1 calc R
C77 C 0.54835(10) 0.2276(5) 0.49068(15) 0.0587(11) Uani 1 1 d U
H77 H 0.5332 0.2104 0.4671 0.070 Uiso 1 1 calc R
C78 C 0.55922(9) 0.3586(5) 0.49783(14) 0.0526(10) Uani 1 1 d U
H78 H 0.5512 0.4274 0.4785 0.063 Uiso 1 1 calc R
C79 C 0.57851(9) 0.6347(4) 0.56670(13) 0.0472(10) Uani 1 1 d U
C80 C 0.55154(9) 0.6275(5) 0.55187(14) 0.0540(11) Uani 1 1 d U
H80 H 0.5426 0.5699 0.5297 0.065 Uiso 1 1 calc R
C81 C 0.53712(11) 0.7012(5) 0.56819(16) 0.0644(12) Uani 1 1 d U
H81 H 0.5189 0.6939 0.5565 0.077 Uiso 1 1 calc R
C82 C 0.54943(11) 0.7842(5) 0.60131(17) 0.0708(13) Uani 1 1 d U
H82 H 0.5398 0.8322 0.6128 0.085 Uiso 1 1 calc R
C83 C 0.57596(12) 0.7960(6) 0.61737(18) 0.0771(14) Uani 1 1 d U
H83 H 0.5846 0.8519 0.6401 0.093 Uiso 1 1 calc R
C84 C 0.59036(11) 0.7244(5) 0.59983(16) 0.0665(12) Uani 1 1 d U
H84 H 0.6084 0.7370 0.6106 0.080 Uiso 1 1 calc R
B2 B 0.66405(10) 0.9683(5) 0.79459(15) 0.0451(12) Uani 1 1 d .
C91 C 0.66471(8) 0.7984(5) 0.79681(15) 0.0551(11) Uani 1 1 d U
C92 C 0.67381(10) 0.7152(6) 0.77441(18) 0.0744(14) Uani 1 1 d U
H92 H 0.6792 0.7571 0.7560 0.089 Uiso 1 1 calc R
C93 C 0.67530(12) 0.5714(6) 0.7781(2) 0.0928(17) Uani 1 1 d U
H93 H 0.6811 0.5195 0.7619 0.111 Uiso 1 1 calc R
C94 C 0.66832(12) 0.5072(7) 0.8053(2) 0.0976(18) Uani 1 1 d U
H94 H 0.6691 0.4111 0.8075 0.117 Uiso 1 1 calc R
C95 C 0.66019(11) 0.5829(6) 0.8292(2) 0.0855(16) Uani 1 1 d U
H95 H 0.6559 0.5398 0.8486 0.103 Uiso 1 1 calc R
C96 C 0.65826(9) 0.7266(5) 0.82449(17) 0.0671(13) Uani 1 1 d U
H96 H 0.6523 0.7769 0.8409 0.081 Uiso 1 1 calc R
C97 C 0.64042(9) 1.0319(5) 0.80509(13) 0.0501(10) Uani 1 1 d U
C98 C 0.61553(9) 0.9732(6) 0.78815(14) 0.0602(12) Uani 1 1 d U
H98 H 0.6127 0.8941 0.7721 0.072 Uiso 1 1 calc R
C99 C 0.59461(10) 1.0292(7) 0.79442(16) 0.0745(14) Uani 1 1 d U
H99 H 0.5783 0.9867 0.7829 0.089 Uiso 1 1 calc R
C100 C 0.59811(11) 1.1459(7) 0.81740(16) 0.0775(14) Uani 1 1 d U
H100 H 0.5842 1.1833 0.8216 0.093 Uiso 1 1 calc R
C101 C 0.62200(12) 1.2071(6) 0.83400(17) 0.0799(14) Uani 1 1 d U
H101 H 0.6245 1.2870 0.8496 0.096 Uiso 1 1 calc R
C102 C 0.64283(10) 1.1515(5) 0.82794(14) 0.0632(12) Uani 1 1 d U
H102 H 0.6590 1.1959 0.8396 0.076 Uiso 1 1 calc R
C103 C 0.69344(8) 1.0136(4) 0.82786(13) 0.0459(10) Uani 1 1 d U
C104 C 0.70062(9) 1.0194(5) 0.86978(14) 0.0568(11) Uani 1 1 d U
H104 H 0.6878 1.0057 0.8792 0.068 Uiso 1 1 calc R
C105 C 0.72619(10) 1.0447(5) 0.89811(15) 0.0648(13) Uani 1 1 d U
H105 H 0.7301 1.0473 0.9258 0.078 Uiso 1 1 calc R
C106 C 0.74548(10) 1.0658(5) 0.88565(16) 0.0696(14) Uani 1 1 d U
H106 H 0.7626 1.0823 0.9046 0.083 Uiso 1 1 calc R
C107 C 0.73950(10) 1.0625(6) 0.84505(16) 0.0707(13) Uani 1 1 d U
H107 H 0.7525 1.0778 0.8361 0.085 Uiso 1 1 calc R
C108 C 0.71408(9) 1.0365(5) 0.81702(14) 0.0587(11) Uani 1 1 d U
H108 H 0.7106 1.0342 0.7894 0.070 Uiso 1 1 calc R
C109 C 0.65821(8) 1.0283(5) 0.74905(13) 0.0491(10) Uani 1 1 d U
C110 C 0.64485(9) 0.9581(6) 0.71241(14) 0.0625(12) Uani 1 1 d U
H110 H 0.6392 0.8680 0.7130 0.075 Uiso 1 1 calc R
C111 C 0.63965(10) 1.0202(7) 0.67431(15) 0.0747(14) Uani 1 1 d U
H111 H 0.6312 0.9695 0.6504 0.090 Uiso 1 1 calc R
C112 C 0.64681(10) 1.1516(7) 0.67241(16) 0.0758(14) Uani 1 1 d U
H112 H 0.6431 1.1922 0.6472 0.091 Uiso 1 1 calc R
C113 C 0.65932(10) 1.2247(7) 0.70708(16) 0.0766(14) Uani 1 1 d U
H113 H 0.6642 1.3160 0.7058 0.092 Uiso 1 1 calc R
C114 C 0.66479(9) 1.1643(6) 0.74426(14) 0.0634(12) Uani 1 1 d U
H114 H 0.6734 1.2174 0.7677 0.076 Uiso 1 1 calc R
O100 O 0.26199(11) 0.1133(6) 0.29636(16) 0.137(2) Uani 1 1 d .
C121 C 0.27861(17) 0.1638(10) 0.2805(3) 0.145(3) Uani 1 1 d U
H12A H 0.2883 0.0882 0.2758 0.174 Uiso 1 1 calc R
H12B H 0.2910 0.2278 0.2997 0.174 Uiso 1 1 calc R
C122 C 0.26342(17) 0.2334(11) 0.2429(3) 0.152(2) Uani 1 1 d U
H12C H 0.2675 0.3315 0.2454 0.182 Uiso 1 1 calc R
H12D H 0.2672 0.1954 0.2211 0.182 Uiso 1 1 calc R
C123 C 0.23681(18) 0.2131(11) 0.2345(3) 0.155(2) Uani 1 1 d U
H12E H 0.2284 0.1551 0.2105 0.186 Uiso 1 1 calc R
H12F H 0.2277 0.3012 0.2295 0.186 Uiso 1 1 calc R
C124 C 0.23635(17) 0.1465(10) 0.2700(3) 0.137(2) Uani 1 1 d U
H12G H 0.2288 0.2083 0.2834 0.165 Uiso 1 1 calc R
H12H H 0.2257 0.0632 0.2619 0.165 Uiso 1 1 calc R

loop_
_atom_site_aniso_label
_atom_site_aniso_U_11
_atom_site_aniso_U_22
_atom_site_aniso_U_33
_atom_site_aniso_U_23
_atom_site_aniso_U_13
_atom_site_aniso_U_12
Ru2 0.0450(2) 0.0504(2) 0.0457(2) -0.00053(17) 0.01612(17) 0.00864(18)
Ru1 0.0441(2) 0.0562(2) 0.04038(19) 0.00842(18) 0.01513(16) 0.01128(18)
C1 0.089(3) 0.079(3) 0.060(3) -0.012(2) 0.016(2) -0.017(3)
C2 0.066(3) 0.085(3) 0.056(2) -0.009(2) 0.009(2) 0.003(3)
C3 0.073(3) 0.076(3) 0.046(2) 0.000(2) 0.012(2) 0.005(2)
C4 0.077(3) 0.085(3) 0.046(2) -0.005(2) 0.024(2) 0.006(3)
C5 0.090(3) 0.080(3) 0.055(2) -0.016(2) 0.024(2) 0.013(3)
C6 0.053(3) 0.121(4) 0.084(3) 0.030(3) 0.036(2) 0.009(3)
C7 0.053(2) 0.116(4) 0.095(3) 0.012(3) 0.042(2) 0.023(3)
C8 0.048(2) 0.119(4) 0.102(3) 0.043(3) 0.030(3) 0.029(3)
C9 0.053(3) 0.143(4) 0.087(3) 0.013(3) 0.020(3) 0.004(3)
C10 0.058(3) 0.123(4) 0.102(3) 0.013(3) 0.029(3) -0.004(3)
C11 0.057(3) 0.059(3) 0.052(3) 0.003(2) 0.026(2) 0.013(3)
C12 0.055(3) 0.054(3) 0.068(3) 0.000(3) 0.024(3) 0.011(3)
C13 0.059(3) 0.064(3) 0.050(3) 0.009(3) 0.018(2) 0.022(3)
O11 0.090(3) 0.051(2) 0.083(3) 0.010(2) 0.034(2) 0.019(2)
O12 0.091(3) 0.093(3) 0.114(3) 0.004(3) 0.072(3) 0.019(2)
O13 0.094(3) 0.110(3) 0.066(2) 0.030(2) 0.049(2) 0.033(2)
C14 0.048(2) 0.047(3) 0.041(2) 0.0065(19) 0.0129(19) 0.010(2)
C15 0.048(2) 0.046(2) 0.048(2) 0.0047(19) 0.0161(18) 0.0070(19)
C16 0.045(2) 0.049(2) 0.053(2) -0.0013(18) 0.0191(17) -0.0022(18)
C17 0.049(2) 0.052(2) 0.056(2) 0.0006(19) 0.0250(18) 0.0014(19)
C18 0.055(2) 0.070(3) 0.061(2) -0.004(2) 0.017(2) 0.009(2)
C19 0.063(3) 0.084(3) 0.072(3) 0.005(3) 0.015(2) 0.015(3)
C20 0.067(3) 0.071(3) 0.086(3) 0.009(3) 0.029(2) 0.016(3)
C21 0.078(3) 0.061(3) 0.083(3) -0.002(2) 0.032(2) 0.011(2)
C22 0.065(3) 0.055(3) 0.068(3) 0.000(2) 0.026(2) 0.007(2)
C23 0.045(2) 0.064(2) 0.050(2) -0.0081(19) 0.0204(17) -0.0087(19)
C24 0.051(2) 0.098(3) 0.059(2) -0.004(2) 0.020(2) -0.012(2)
C25 0.078(3) 0.102(3) 0.052(2) -0.003(2) 0.024(2) -0.022(3)
C26 0.077(3) 0.099(3) 0.054(3) -0.008(3) 0.008(2) -0.026(3)
C27 0.066(3) 0.122(4) 0.070(3) -0.015(3) 0.009(2) -0.035(3)
C28 0.065(3) 0.105(3) 0.059(2) -0.011(3) 0.020(2) -0.035(3)
Ru11 0.0433(2) 0.03628(19) 0.04359(19) 0.00078(16) 0.01941(16) 0.00319(16)
Ru12 0.03949(19) 0.0430(2) 0.03710(18) -0.00225(16) 0.01196(15) 0.00409(16)
C31 0.065(3) 0.073(3) 0.090(3) 0.000(3) 0.050(2) -0.002(2)
C32 0.076(3) 0.066(3) 0.080(3) -0.001(2) 0.058(2) 0.005(2)
C33 0.084(3) 0.093(3) 0.069(3) 0.000(3) 0.052(2) -0.005(3)
C34 0.092(3) 0.093(3) 0.083(3) 0.031(3) 0.058(2) 0.017(3)
C35 0.088(3) 0.066(3) 0.101(3) 0.010(3) 0.064(3) -0.005(3)
C36 0.064(3) 0.093(3) 0.050(2) 0.004(3) 0.008(2) -0.001(3)
C37 0.063(3) 0.079(3) 0.064(3) -0.008(3) -0.009(2) 0.003(3)
C38 0.050(3) 0.111(3) 0.074(3) 0.012(3) 0.002(2) -0.012(3)
C39 0.054(3) 0.116(4) 0.073(3) -0.026(3) -0.002(2) 0.031(3)
C40 0.070(3) 0.070(3) 0.073(3) 0.011(3) -0.029(3) 0.000(3)
C41 0.050(3) 0.045(3) 0.050(3) -0.001(2) 0.014(2) 0.006(2)
C43 0.054(3) 0.045(3) 0.053(3) -0.005(2) 0.011(2) 0.011(2)
C42 0.046(3) 0.064(3) 0.057(3) 0.000(3) 0.023(2) 0.011(2)
O41 0.064(2) 0.042(2) 0.106(3) -0.004(2) 0.022(2) 0.0075(18)
O43 0.108(3) 0.070(3) 0.061(2) -0.021(2) -0.002(2) 0.018(2)
O42 0.094(3) 0.126(4) 0.052(2) 0.006(2) 0.041(2) 0.027(3)
C44 0.049(2) 0.033(2) 0.039(2) -0.0033(17) 0.0195(18) -0.0011(19)
C45 0.044(2) 0.033(2) 0.0420(19) -0.0014(17) 0.0194(17) 0.0031(17)
C46 0.0395(19) 0.043(2) 0.0392(18) 0.0004(16) 0.0167(15) 0.0046(17)
C47 0.050(2) 0.043(2) 0.0393(19) 0.0000(16) 0.0186(16) 0.0033(18)
C48 0.059(2) 0.051(2) 0.052(2) 0.006(2) 0.013(2) 0.003(2)
C49 0.077(3) 0.052(3) 0.056(2) 0.013(2) 0.018(2) 0.006(2)
C50 0.076(3) 0.055(3) 0.062(3) 0.008(2) 0.031(2) -0.004(2)
C51 0.063(3) 0.057(3) 0.061(2) 0.006(2) 0.024(2) -0.005(2)
C52 0.054(2) 0.052(2) 0.048(2) 0.0067(19) 0.0198(19) 0.000(2)
C53 0.043(2) 0.047(2) 0.0444(19) 0.0051(17) 0.0149(17) 0.0032(18)
C54 0.055(2) 0.067(3) 0.048(2) 0.003(2) 0.0151(19) -0.002(2)
C55 0.065(3) 0.073(3) 0.054(2) 0.001(2) 0.005(2) -0.006(2)
C56 0.054(3) 0.066(3) 0.075(3) 0.009(2) -0.001(2) -0.012(2)
C57 0.048(2) 0.059(3) 0.081(3) 0.011(2) 0.016(2) -0.001(2)
C58 0.046(2) 0.049(2) 0.061(2) 0.006(2) 0.0176(19) 0.006(2)
B1 0.040(3) 0.040(3) 0.048(3) -0.003(2) 0.017(2) 0.003(2)
C61 0.044(2) 0.034(2) 0.054(2) -0.0006(18) 0.0166(18) -0.0014(17)
C62 0.048(2) 0.057(2) 0.054(2) 0.000(2) 0.0138(19) -0.007(2)
C63 0.053(2) 0.068(3) 0.063(3) 0.005(2) 0.007(2) -0.009(2)
C64 0.045(2) 0.060(3) 0.078(3) -0.002(2) 0.011(2) -0.009(2)
C65 0.046(2) 0.049(2) 0.077(3) -0.004(2) 0.025(2) -0.004(2)
C66 0.046(2) 0.037(2) 0.059(2) -0.0011(19) 0.0193(18) 0.0015(19)
C67 0.075(3) 0.056(3) 0.056(2) 0.007(2) 0.029(2) 0.015(2)
C68 0.096(3) 0.074(3) 0.057(2) 0.008(2) 0.035(2) 0.014(3)
C69 0.096(3) 0.071(3) 0.067(3) 0.021(2) 0.035(2) 0.004(3)
C70 0.082(3) 0.052(3) 0.075(3) 0.015(2) 0.030(2) -0.001(2)
C71 0.062(2) 0.047(2) 0.060(2) 0.005(2) 0.025(2) 0.001(2)
C72 0.047(2) 0.047(2) 0.052(2) 0.0039(19) 0.0221(18) 0.0085(19)
C73 0.040(2) 0.043(2) 0.050(2) -0.0021(18) 0.0217(17) 0.0072(18)
C74 0.043(2) 0.045(2) 0.060(2) 0.0004(19) 0.0240(19) 0.0047(19)
C75 0.058(2) 0.046(2) 0.074(3) 0.000(2) 0.033(2) 0.005(2)
C76 0.060(2) 0.047(2) 0.076(3) -0.019(2) 0.035(2) -0.006(2)
C77 0.055(2) 0.058(3) 0.061(2) -0.019(2) 0.023(2) -0.005(2)
C78 0.048(2) 0.052(2) 0.053(2) -0.006(2) 0.0165(19) 0.004(2)
C79 0.060(2) 0.034(2) 0.053(2) 0.0011(18) 0.029(2) 0.0015(19)
C80 0.060(2) 0.043(2) 0.063(2) 0.002(2) 0.030(2) 0.011(2)
C81 0.069(3) 0.053(3) 0.082(3) 0.004(2) 0.042(2) 0.013(2)
C82 0.086(3) 0.054(3) 0.089(3) -0.005(2) 0.052(3) 0.012(2)
C83 0.093(3) 0.056(3) 0.084(3) -0.019(2) 0.039(3) 0.002(3)
C84 0.073(3) 0.050(3) 0.076(3) -0.012(2) 0.032(2) -0.002(2)
B2 0.041(3) 0.049(3) 0.043(3) 0.003(2) 0.016(2) 0.000(2)
C91 0.037(2) 0.047(2) 0.075(3) 0.001(2) 0.018(2) 0.0001(19)
C92 0.056(3) 0.060(3) 0.100(3) -0.006(3) 0.025(2) 0.006(2)
C93 0.076(3) 0.063(3) 0.120(4) -0.012(3) 0.022(3) 0.011(3)
C94 0.080(3) 0.056(3) 0.127(4) 0.002(3) 0.014(3) -0.003(3)
C95 0.067(3) 0.060(3) 0.110(3) 0.018(3) 0.019(3) -0.010(3)
C96 0.054(2) 0.051(3) 0.086(3) 0.014(2) 0.019(2) -0.003(2)
C97 0.049(2) 0.056(2) 0.044(2) 0.0180(19) 0.0184(18) 0.012(2)
C98 0.047(2) 0.074(3) 0.056(2) 0.016(2) 0.019(2) 0.013(2)
C99 0.052(2) 0.100(3) 0.067(3) 0.026(3) 0.020(2) 0.017(3)
C100 0.068(3) 0.103(3) 0.064(3) 0.021(3) 0.030(2) 0.037(3)
C101 0.081(3) 0.085(3) 0.068(3) 0.009(2) 0.026(2) 0.034(3)
C102 0.064(3) 0.067(3) 0.057(2) 0.012(2) 0.024(2) 0.017(2)
C103 0.047(2) 0.042(2) 0.044(2) 0.0028(18) 0.0141(18) 0.0029(19)
C104 0.060(2) 0.056(2) 0.048(2) 0.002(2) 0.0158(19) 0.007(2)
C105 0.066(3) 0.057(3) 0.050(2) -0.008(2) 0.004(2) 0.008(2)
C106 0.055(3) 0.054(3) 0.068(3) -0.004(2) -0.004(2) -0.006(2)
C107 0.050(2) 0.073(3) 0.073(3) 0.006(2) 0.011(2) -0.007(2)
C108 0.049(2) 0.066(3) 0.053(2) 0.005(2) 0.014(2) -0.001(2)
C109 0.041(2) 0.065(3) 0.040(2) 0.0027(19) 0.0150(17) 0.006(2)
C110 0.051(2) 0.083(3) 0.046(2) -0.005(2) 0.0133(19) 0.007(2)
C111 0.059(3) 0.111(3) 0.047(2) -0.007(3) 0.015(2) 0.018(3)
C112 0.063(3) 0.117(4) 0.051(2) 0.020(3) 0.028(2) 0.018(3)
C113 0.066(3) 0.099(3) 0.061(3) 0.027(3) 0.024(2) 0.003(3)
C114 0.059(2) 0.077(3) 0.047(2) 0.012(2) 0.016(2) 0.000(2)
O100 0.118(4) 0.193(6) 0.114(4) 0.057(4) 0.063(4) 0.017(4)
C121 0.137(5) 0.200(6) 0.120(5) 0.053(5) 0.074(5) 0.011(5)
C122 0.140(5) 0.190(6) 0.137(5) 0.060(4) 0.070(4) 0.019(5)
C123 0.138(5) 0.187(6) 0.137(5) 0.054(4) 0.055(5) 0.024(5)
C124 0.125(5) 0.167(6) 0.128(5) 0.044(5) 0.062(5) 0.020(5)

loop_
_atom_type_symbol
_atom_type_description
_atom_type_scat_dispersion_real
_atom_type_scat_dispersion_imag
_atom_type_scat_source
C C 0.0033 0.0016 'International Tables Vol C Tables 4.2.6.8 and 6.1.1.4'
H H 0.0000 0.0000 'International Tables Vol C Tables 4.2.6.8 and 6.1.1.4'
B B 0.0013 0.0007 'International Tables Vol C Tables 4.2.6.8 and 6.1.1.4'
O O 0.0106 0.0060 'International Tables Vol C Tables 4.2.6.8 and 6.1.1.4'
Ru Ru -1.2594 0.8363 'International Tables Vol C Tables 4.2.6.8 and 6.1.1.4'

loop_
_geom_angle_atom_site_label_1
_geom_angle_atom_site_label_2
_geom_angle_atom_site_label_3
_geom_angle
C12 Ru2 C11 90.6(2)
C12 Ru2 C14 90.8(2)
C11 Ru2 C14 101.53(19)
C12 Ru2 C2 96.5(2)
C11 Ru2 C2 138.7(2)
C14 Ru2 C2 119.0(2)
C12 Ru2 C1 104.1(2)
C11 Ru2 C1 101.3(2)
C14 Ru2 C1 152.5(2)
C2 Ru2 C1 37.5(2)
C12 Ru2 C3 122.9(2)
C11 Ru2 C3 144.10(19)
C14 Ru2 C3 91.26(19)
C2 Ru2 C3 36.59(19)
C1 Ru2 C3 61.2(2)
C12 Ru2 C5 138.1(2)
C11 Ru2 C5 87.1(2)
C14 Ru2 C5 130.6(2)
C2 Ru2 C5 60.9(2)
C1 Ru2 C5 36.4(2)
C3 Ru2 C5 59.9(2)
C12 Ru2 C4 157.2(2)
C11 Ru2 C4 108.59(19)
C14 Ru2 C4 97.0(2)
C2 Ru2 C4 61.0(2)
C1 Ru2 C4 61.0(2)
C3 Ru2 C4 35.93(18)
C5 Ru2 C4 35.98(19)
C12 Ru2 Ru1 94.07(15)
C11 Ru2 Ru1 51.37(15)
C14 Ru2 Ru1 50.28(12)
C2 Ru2 Ru1 165.12(17)
C1 Ru2 Ru1 147.79(17)
C3 Ru2 Ru1 128.57(15)
C5 Ru2 Ru1 116.10(15)
C4 Ru2 Ru1 107.42(15)
C13 Ru1 C14 106.61(18)
C13 Ru1 C15 81.39(18)
C14 Ru1 C15 36.40(16)
C13 Ru1 C11 80.0(2)
C14 Ru1 C11 91.67(18)
C15 Ru1 C11 112.93(17)
C13 Ru1 C9 97.8(2)
C14 Ru1 C9 135.1(2)
C15 Ru1 C9 116.1(3)
C11 Ru1 C9 129.9(3)
C13 Ru1 C8 101.6(2)
C14 Ru1 C8 151.8(2)
C15 Ru1 C8 152.9(2)
C11 Ru1 C8 94.1(2)
C9 Ru1 C8 36.8(2)
C13 Ru1 C6 158.2(2)
C14 Ru1 C6 91.9(2)
C15 Ru1 C6 108.9(2)
C11 Ru1 C6 111.7(2)
C9 Ru1 C6 60.4(2)
C8 Ru1 C6 60.4(2)
C13 Ru1 C10 126.1(2)
C14 Ru1 C10 100.3(2)
C15 Ru1 C10 95.1(2)
C11 Ru1 C10 145.3(2)
C9 Ru1 C10 36.5(2)
C8 Ru1 C10 61.1(3)
C6 Ru1 C10 36.2(2)
C13 Ru1 C7 134.2(2)
C14 Ru1 C7 116.8(2)
C15 Ru1 C7 143.8(2)
C11 Ru1 C7 84.8(2)
C9 Ru1 C7 61.1(3)
C8 Ru1 C7 36.7(2)
C6 Ru1 C7 35.8(2)
C10 Ru1 C7 60.7(3)
C13 Ru1 Ru2 96.65(15)
C14 Ru1 Ru2 46.74(13)
C15 Ru1 Ru2 74.62(12)
C11 Ru1 Ru2 45.03(13)
C9 Ru1 Ru2 163.13(19)
C8 Ru1 Ru2 130.8(2)
C6 Ru1 Ru2 104.59(16)
C10 Ru1 Ru2 134.49(18)
C7 Ru1 Ru2 102.36(17)
C5 C1 C2 106.1(6)
C5 C1 Ru2 72.3(3)
C2 C1 Ru2 69.9(3)
C5 C1 H1 127.0
C2 C1 H1 127.0
Ru2 C1 H1 122.5
C3 C2 C1 107.8(5)
C3 C2 Ru2 73.1(3)
C1 C2 Ru2 72.6(3)
C3 C2 H2 126.1
C1 C2 H2 126.1
Ru2 C2 H2 120.0
C4 C3 C2 109.0(6)
C4 C3 Ru2 72.9(3)
C2 C3 Ru2 70.3(3)
C4 C3 H3 125.5
C2 C3 H3 125.5
Ru2 C3 H3 122.9
C3 C4 C5 107.4(6)
C3 C4 Ru2 71.2(3)
C5 C4 Ru2 71.6(3)
C3 C4 H4 126.3
C5 C4 H4 126.3
Ru2 C4 H4 122.6
C4 C5 C1 109.7(6)
C4 C5 Ru2 72.4(3)
C1 C5 Ru2 71.3(3)
C4 C5 H5 125.2
C1 C5 H5 125.2
Ru2 C5 H5 122.7
C7 C6 C10 109.7(6)
C7 C6 Ru1 72.2(3)
C10 C6 Ru1 71.9(3)
C7 C6 H6 125.2
C10 C6 H6 125.2
Ru1 C6 H6 122.3
C6 C7 C8 107.1(7)
C6 C7 Ru1 71.9(3)
C8 C7 Ru1 70.4(3)
C6 C7 H7 126.4
C8 C7 H7 126.4
Ru1 C7 H7 122.9
C9 C8 C7 107.8(6)
C9 C8 Ru1 71.3(4)
C7 C8 Ru1 72.9(3)
C9 C8 H8 126.1
C7 C8 H8 126.1
Ru1 C8 H8 121.4
C10 C9 C8 108.5(7)
C10 C9 Ru1 73.1(4)
C8 C9 Ru1 71.8(4)
C10 C9 H9 125.8
C8 C9 H9 125.8
Ru1 C9 H9 121.0
C6 C10 C9 106.9(7)
C6 C10 Ru1 71.9(4)
C9 C10 Ru1 70.4(4)
C6 C10 H10 126.6
C9 C10 H10 126.6
Ru1 C10 H10 122.9
O11 C11 Ru2 146.0(4)
O11 C11 Ru1 130.2(4)
Ru2 C11 Ru1 83.6(2)
O12 C12 Ru2 177.9(5)
O13 C13 Ru1 177.0(5)
C15 C14 Ru2 126.4(4)
C15 C14 Ru1 73.0(3)
Ru2 C14 Ru1 82.98(16)
C15 C14 H14 117(3)
Ru2 C14 H14 116(3)
Ru1 C14 H14 114(3)
C16 C15 C14 151.7(4)
C16 C15 Ru1 137.7(3)
C14 C15 Ru1 70.6(3)
C15 C16 C17 119.8(4)
C15 C16 C23 120.9(4)
C17 C16 C23 119.3(4)
C18 C17 C22 117.1(5)
C18 C17 C16 122.5(4)
C22 C17 C16 120.3(4)
C19 C18 C17 121.5(5)
C19 C18 H18 119.3
C17 C18 H18 119.3
C20 C19 C18 119.9(5)
C20 C19 H19 120.0
C18 C19 H19 120.0
C21 C20 C19 120.3(5)
C21 C20 H20 119.9
C19 C20 H20 119.9
C20 C21 C22 120.3(5)
C20 C21 H21 119.8
C22 C21 H21 119.8
C21 C22 C17 120.9(5)
C21 C22 H22 119.6
C17 C22 H22 119.6
C28 C23 C24 116.6(5)
C28 C23 C16 121.2(4)
C24 C23 C16 122.2(4)
C23 C24 C25 121.9(5)
C23 C24 H24 119.0
C25 C24 H24 119.0
C26 C25 C24 119.9(5)
C26 C25 H25 120.0
C24 C25 H25 120.0
C25 C26 C27 119.2(5)
C25 C26 H26 120.4
C27 C26 H26 120.4
C26 C27 C28 121.1(5)
C26 C27 H27 119.4
C28 C27 H27 119.4
C23 C28 C27 121.2(5)
C23 C28 H28 119.4
C27 C28 H28 119.4
C43 Ru11 C44 111.44(19)
C43 Ru11 C41 79.26(18)
C44 Ru11 C41 91.41(17)
C43 Ru11 C45 83.64(18)
C44 Ru11 C45 36.42(15)
C41 Ru11 C45 109.47(16)
C43 Ru11 C31 94.0(2)
C44 Ru11 C31 131.64(18)
C41 Ru11 C31 134.7(2)
C45 Ru11 C31 114.27(18)
C43 Ru11 C35 96.4(2)
C44 Ru11 C35 151.8(2)
C41 Ru11 C35 98.0(2)
C45 Ru11 C35 151.93(19)
C31 Ru11 C35 37.66(19)
C43 Ru11 C32 124.7(2)
C44 Ru11 C32 97.25(18)
C41 Ru11 C32 148.02(19)
C45 Ru11 C32 95.21(17)
C31 Ru11 C32 36.92(18)
C35 Ru11 C32 61.7(2)
C43 Ru11 C33 154.8(2)
C44 Ru11 C33 90.70(19)
C41 Ru11 C33 113.3(2)
C45 Ru11 C33 110.42(19)
C31 Ru11 C33 61.4(2)
C35 Ru11 C33 61.2(2)
C32 Ru11 C33 36.35(19)
C43 Ru11 C34 128.6(2)
C44 Ru11 C34 118.5(2)
C41 Ru11 C34 87.9(2)
C45 Ru11 C34 146.6(2)
C31 Ru11 C34 61.5(2)
C35 Ru11 C34 36.3(2)
C32 Ru11 C34 60.9(2)
C33 Ru11 C34 36.6(2)
C43 Ru11 Ru12 101.11(15)
C44 Ru11 Ru12 46.91(11)
C41 Ru11 Ru12 44.84(13)
C45 Ru11 Ru12 73.59(11)
C31 Ru11 Ru12 163.81(16)
C35 Ru11 Ru12 133.21(16)
C32 Ru11 Ru12 131.65(15)
C33 Ru11 Ru12 102.90(15)
C34 Ru11 Ru12 103.83(16)
C42 Ru12 C41 91.3(2)
C42 Ru12 C44 87.64(18)
C41 Ru12 C44 101.24(17)
C42 Ru12 C38 100.8(2)
C41 Ru12 C38 143.5(2)
C44 Ru12 C38 113.5(2)
C42 Ru12 C39 100.6(2)
C41 Ru12 C39 108.0(2)
C44 Ru12 C39 149.3(2)
C38 Ru12 C39 36.1(2)
C42 Ru12 C40 131.2(2)
C41 Ru12 C40 85.9(2)
C44 Ru12 C40 140.7(2)
C38 Ru12 C40 60.2(2)
C39 Ru12 C40 36.6(2)
C42 Ru12 C37 130.5(2)
C41 Ru12 C37 136.7(2)
C44 Ru12 C37 92.7(2)
C38 Ru12 C37 35.4(2)
C39 Ru12 C37 59.4(2)
C40 Ru12 C37 59.2(2)
C42 Ru12 C36 159.2(2)
C41 Ru12 C36 102.0(2)
C44 Ru12 C36 105.1(2)
C38 Ru12 C36 59.3(2)
C39 Ru12 C36 60.2(2)
C40 Ru12 C36 36.2(2)
C37 Ru12 C36 34.7(2)
C42 Ru12 Ru11 94.50(14)
C41 Ru12 Ru11 51.05(13)
C44 Ru12 Ru11 50.60(12)
C38 Ru12 Ru11 157.7(2)
C39 Ru12 Ru11 154.7(2)
C40 Ru12 Ru11 119.66(19)
C37 Ru12 Ru11 122.99(18)
C36 Ru12 Ru11 106.28(15)
C32 C31 C35 107.3(5)
C32 C31 Ru11 72.3(3)
C35 C31 Ru11 71.8(3)
C32 C31 H31 126.4
C35 C31 H31 126.4
Ru11 C31 H31 121.3
C33 C32 C31 108.7(5)
C33 C32 Ru11 72.7(3)
C31 C32 Ru11 70.8(3)
C33 C32 H32 125.6
C31 C32 H32 125.6
Ru11 C32 H32 122.5
C32 C33 C34 107.9(6)
C32 C33 Ru11 70.9(3)
C34 C33 Ru11 71.8(3)
C32 C33 H33 126.1
C34 C33 H33 126.1
Ru11 C33 H33 122.8
C35 C34 C33 108.4(6)
C35 C34 Ru11 70.7(3)
C33 C34 Ru11 71.6(3)
C35 C34 H34 125.8
C33 C34 H34 125.8
Ru11 C34 H34 123.5
C34 C35 C31 107.7(6)
C34 C35 Ru11 73.0(3)
C31 C35 Ru11 70.5(3)
C34 C35 H35 126.1
C31 C35 H35 126.1
Ru11 C35 H35 122.1
C37 C36 C40 108.1(6)
C37 C36 Ru12 72.6(3)
C40 C36 Ru12 71.5(3)
C37 C36 H36 125.9
C40 C36 H36 125.9
Ru12 C36 H36 121.7
C36 C37 C38 109.3(6)
C36 C37 Ru12 72.7(3)
C38 C37 Ru12 70.2(3)
C36 C37 H37 125.3
C38 C37 H37 125.3
Ru12 C37 H37 123.4
C37 C38 C39 108.8(7)
C37 C38 Ru12 74.4(3)
C39 C38 Ru12 72.5(3)
C37 C38 H38 125.6
C39 C38 H38 125.6
Ru12 C38 H38 119.3
C38 C39 C40 107.3(6)
C38 C39 Ru12 71.4(3)
C40 C39 Ru12 72.9(3)
C38 C39 H39 126.3
C40 C39 H39 126.3
Ru12 C39 H39 121.2
C36 C40 C39 106.4(6)
C36 C40 Ru12 72.2(3)
C39 C40 Ru12 70.5(3)
C36 C40 H40 126.8
C39 C40 H40 126.8
Ru12 C40 H40 122.2
O41 C41 Ru12 146.0(4)
O41 C41 Ru11 129.6(4)
Ru12 C41 Ru11 84.10(18)
O43 C43 Ru11 175.1(5)
O42 C42 Ru12 178.7(5)
C45 C44 Ru12 122.9(3)
C45 C44 Ru11 72.4(2)
Ru12 C44 Ru11 82.50(15)
C45 C44 H44 117(2)
Ru12 C44 H44 120(2)
Ru11 C44 H44 113(2)
C46 C45 C44 151.5(4)
C46 C45 Ru11 137.3(3)
C44 C45 Ru11 71.2(2)
C45 C46 C53 121.2(4)
C45 C46 C47 120.7(4)
C53 C46 C47 118.0(4)
C52 C47 C48 117.6(4)
C52 C47 C46 122.5(4)
C48 C47 C46 119.7(4)
C49 C48 C47 120.8(5)
C49 C48 H48 119.6
C47 C48 H48 119.6
C50 C49 C48 120.5(5)
C50 C49 H49 119.8
C48 C49 H49 119.8
C49 C50 C51 119.5(5)
C49 C50 H50 120.3
C51 C50 H50 120.3
C50 C51 C52 120.9(5)
C50 C51 H51 119.5
C52 C51 H51 119.5
C51 C52 C47 120.6(4)
C51 C52 H52 119.7
C47 C52 H52 119.7
C58 C53 C54 118.9(4)
C58 C53 C46 121.4(4)
C54 C53 C46 119.7(4)
C55 C54 C53 120.5(5)
C55 C54 H54 119.7
C53 C54 H54 119.7
C56 C55 C54 119.5(5)
C56 C55 H55 120.3
C54 C55 H55 120.3
C57 C56 C55 120.7(5)
C57 C56 H56 119.7
C55 C56 H56 119.7
C56 C57 C58 120.3(5)
C56 C57 H57 119.8
C58 C57 H57 119.8
C53 C58 C57 120.1(5)
C53 C58 H58 120.0
C57 C58 H58 120.0
C72 B1 C61 107.5(4)
C72 B1 C73 112.3(4)
C61 B1 C73 109.9(3)
C72 B1 C79 107.5(3)
C61 B1 C79 112.2(4)
C73 B1 C79 107.4(3)
C62 C61 C66 113.4(4)
C62 C61 B1 125.0(4)
C66 C61 B1 121.7(4)
C63 C62 C61 123.8(5)
C63 C62 H62 118.1
C61 C62 H62 118.1
C64 C63 C62 120.0(5)
C64 C63 H63 120.0
C62 C63 H63 120.0
C65 C64 C63 119.2(5)
C65 C64 H64 120.4
C63 C64 H64 120.4
C64 C65 C66 120.3(5)
C64 C65 H65 119.8
C66 C65 H65 119.8
C65 C66 C61 123.2(4)
C65 C66 H66 118.4
C61 C66 H66 118.4
C72 C67 C68 123.0(5)
C72 C67 H67 118.5
C68 C67 H67 118.5
C69 C68 C67 120.1(5)
C69 C68 H68 120.0
C67 C68 H68 120.0
C68 C69 C70 119.3(5)
C68 C69 H69 120.4
C70 C69 H69 120.4
C69 C70 C71 120.0(5)
C69 C70 H70 120.0
C71 C70 H70 120.0
C70 C71 C72 122.9(5)
C70 C71 H71 118.5
C72 C71 H71 118.5
C67 C72 C71 114.8(4)
C67 C72 B1 123.9(4)
C71 C72 B1 121.0(4)
C74 C73 C78 114.1(4)
C74 C73 B1 122.5(4)
C78 C73 B1 123.3(4)
C75 C74 C73 123.2(4)
C75 C74 H74 118.4
C73 C74 H74 118.4
C76 C75 C74 120.1(5)
C76 C75 H75 119.9
C74 C75 H75 119.9
C75 C76 C77 119.1(5)
C75 C76 H76 120.4
C77 C76 H76 120.4
C76 C77 C78 120.4(5)
C76 C77 H77 119.8
C78 C77 H77 119.8
C77 C78 C73 123.0(5)
C77 C78 H78 118.5
C73 C78 H78 118.5
C80 C79 C84 114.3(4)
C80 C79 B1 120.4(4)
C84 C79 B1 125.0(4)
C79 C80 C81 123.7(5)
C79 C80 H80 118.1
C81 C80 H80 118.1
C82 C81 C80 120.3(5)
C82 C81 H81 119.9
C80 C81 H81 119.9
C83 C82 C81 119.0(5)
C83 C82 H82 120.5
C81 C82 H82 120.5
C82 C83 C84 120.4(5)
C82 C83 H83 119.8
C84 C83 H83 119.8
C79 C84 C83 122.3(5)
C79 C84 H84 118.9
C83 C84 H84 118.9
C109 B2 C103 110.7(4)
C109 B2 C91 113.1(4)
C103 B2 C91 103.6(4)
C109 B2 C97 105.0(3)
C103 B2 C97 113.2(4)
C91 B2 C97 111.4(4)
C92 C91 C96 114.0(5)
C92 C91 B2 123.9(5)
C96 C91 B2 121.9(5)
C91 C92 C93 122.9(6)
C91 C92 H92 118.5
C93 C92 H92 118.5
C94 C93 C92 120.2(7)
C94 C93 H93 119.9
C92 C93 H93 119.9
C95 C94 C93 119.7(6)
C95 C94 H94 120.2
C93 C94 H94 120.2
C94 C95 C96 119.5(6)
C94 C95 H95 120.3
C96 C95 H95 120.3
C91 C96 C95 123.6(6)
C91 C96 H96 118.2
C95 C96 H96 118.2
C98 C97 C102 115.3(5)
C98 C97 B2 120.6(4)
C102 C97 B2 124.0(4)
C97 C98 C99 122.1(5)
C97 C98 H98 118.9
C99 C98 H98 118.9
C100 C99 C98 120.2(6)
C100 C99 H99 119.9
C98 C99 H99 119.9
C101 C100 C99 119.4(5)
C101 C100 H100 120.3
C99 C100 H100 120.3
C100 C101 C102 120.6(6)
C100 C101 H101 119.7
C102 C101 H101 119.7
C101 C102 C97 122.4(5)
C101 C102 H102 118.8
C97 C102 H102 118.8
C108 C103 C104 113.9(4)
C108 C103 B2 122.7(4)
C104 C103 B2 123.1(4)
C105 C104 C103 122.8(5)
C105 C104 H104 118.6
C103 C104 H104 118.6
C106 C105 C104 120.5(5)
C106 C105 H105 119.7
C104 C105 H105 119.7
C105 C106 C107 119.1(5)
C105 C106 H106 120.5
C107 C106 H106 120.5
C106 C107 C108 120.2(5)
C106 C107 H107 119.9
C108 C107 H107 119.9
C107 C108 C103 123.5(5)
C107 C108 H108 118.2
C103 C108 H108 118.2
C110 C109 C114 113.9(4)
C110 C109 B2 125.5(4)
C114 C109 B2 120.4(4)
C109 C110 C111 121.7(5)
C109 C110 H110 119.1
C111 C110 H110 119.1
C112 C111 C110 120.5(5)
C112 C111 H111 119.8
C110 C111 H111 119.8
C111 C112 C113 119.9(5)
C111 C112 H112 120.1
C113 C112 H112 120.1
C112 C113 C114 119.9(6)
C112 C113 H113 120.0
C114 C113 H113 120.0
C113 C114 C109 124.0(5)
C113 C114 H114 118.0
C109 C114 H114 118.0
C121 O100 C124 108.9(6)
O100 C121 C122 108.8(7)
O100 C121 H12A 109.9
C122 C121 H12A 109.9
O100 C121 H12B 109.9
C122 C121 H12B 109.9
H12A C121 H12B 108.3
C123 C122 C121 107.2(8)
C123 C122 H12C 110.3
C121 C122 H12C 110.3
C123 C122 H12D 110.3
C121 C122 H12D 110.3
H12C C122 H12D 108.5
C122 C123 C124 106.6(8)
C122 C123 H12E 110.4
C124 C123 H12E 110.4
C122 C123 H12F 110.4
C124 C123 H12F 110.4
H12E C123 H12F 108.6
O100 C124 C123 108.0(7)
O100 C124 H12G 110.1
C123 C124 H12G 110.1
O100 C124 H12H 110.1
C123 C124 H12H 110.1
H12G C124 H12H 108.4

loop_
_geom_bond_atom_site_label_1
_geom_bond_atom_site_label_2
_geom_bond_distance
Ru2 C12 1.883(5)
Ru2 C11 1.979(5)
Ru2 C14 2.039(5)
Ru2 C2 2.203(5)
Ru2 C1 2.238(5)
Ru2 C3 2.239(5)
Ru2 C5 2.251(5)
Ru2 C4 2.261(5)
Ru2 Ru1 2.7793(6)
Ru1 C13 1.901(5)
Ru1 C14 2.154(4)
Ru1 C15 2.184(4)
Ru1 C11 2.185(5)
Ru1 C9 2.193(6)
Ru1 C8 2.199(5)
Ru1 C6 2.227(5)
Ru1 C10 2.228(6)
Ru1 C7 2.230(5)
C1 C5 1.401(8)
C1 C2 1.426(8)
C1 H1 0.9300
C2 C3 1.395(7)
C2 H2 0.9300
C3 C4 1.388(7)
C3 H3 0.9300
C4 C5 1.394(8)
C4 H4 0.9300
C5 H5 0.9300
C6 C7 1.372(8)
C6 C10 1.384(9)
C6 H6 0.9300
C7 C8 1.394(8)
C7 H7 0.9300
C8 C9 1.388(9)
C8 H8 0.9300
C9 C10 1.385(9)
C9 H9 0.9300
C10 H10 0.9300
C11 O11 1.155(5)
C12 O12 1.127(5)
C13 O13 1.126(5)
C14 C15 1.355(6)
C14 H14 0.962(11)
C15 C16 1.326(6)
C16 C17 1.493(6)
C16 C23 1.494(6)
C17 C18 1.386(6)
C17 C22 1.394(6)
C18 C19 1.379(7)
C18 H18 0.9300
C19 C20 1.366(7)
C19 H19 0.9300
C20 C21 1.355(7)
C20 H20 0.9300
C21 C22 1.385(7)
C21 H21 0.9300
C22 H22 0.9300
C23 C28 1.360(6)
C23 C24 1.366(6)
C24 C25 1.384(7)
C24 H24 0.9300
C25 C26 1.337(7)
C25 H25 0.9300
C26 C27 1.347(8)
C26 H26 0.9300
C27 C28 1.373(7)
C27 H27 0.9300
C28 H28 0.9300
Ru11 C43 1.895(5)
Ru11 C44 2.168(4)
Ru11 C41 2.175(5)
Ru11 C45 2.182(4)
Ru11 C31 2.188(5)
Ru11 C35 2.206(5)
Ru11 C32 2.208(5)
Ru11 C33 2.231(5)
Ru11 C34 2.234(5)
Ru11 Ru12 2.7819(6)
Ru12 C42 1.875(5)
Ru12 C41 1.972(5)
Ru12 C44 2.049(4)
Ru12 C38 2.196(5)
Ru12 C39 2.210(5)
Ru12 C40 2.240(5)
Ru12 C37 2.248(5)
Ru12 C36 2.249(5)
C31 C32 1.392(7)
C31 C35 1.418(7)
C31 H31 0.9300
C32 C33 1.385(7)
C32 H32 0.9300
C33 C34 1.401(8)
C33 H33 0.9300
C34 C35 1.382(8)
C34 H34 0.9300
C35 H35 0.9300
C36 C37 1.342(8)
C36 C40 1.396(8)
C36 H36 0.9300
C37 C38 1.353(8)
C37 H37 0.9300
C38 C39 1.365(9)
C38 H38 0.9300
C39 C40 1.398(9)
C39 H39 0.9300
C40 H40 0.9300
C41 O41 1.156(5)
C43 O43 1.124(5)
C42 O42 1.138(5)
C44 C45 1.360(6)
C44 H44 0.966(11)
C45 C46 1.329(5)
C46 C53 1.488(6)
C46 C47 1.492(6)
C47 C52 1.385(6)
C47 C48 1.395(6)
C48 C49 1.379(6)
C48 H48 0.9300
C49 C50 1.363(7)
C49 H49 0.9300
C50 C51 1.368(6)
C50 H50 0.9300
C51 C52 1.376(6)
C51 H51 0.9300
C52 H52 0.9300
C53 C58 1.382(6)
C53 C54 1.387(6)
C54 C55 1.382(7)
C54 H54 0.9300
C55 C56 1.371(7)
C55 H55 0.9300
C56 C57 1.359(7)
C56 H56 0.9300
C57 C58 1.384(6)
C57 H57 0.9300
C58 H58 0.9300
B1 C72 1.642(6)
B1 C61 1.646(6)
B1 C73 1.659(6)
B1 C79 1.660(6)
C61 C62 1.395(6)
C61 C66 1.410(6)
C62 C63 1.380(6)
C62 H62 0.9300
C63 C64 1.372(7)
C63 H63 0.9300
C64 C65 1.355(7)
C64 H64 0.9300
C65 C66 1.386(6)
C65 H65 0.9300
C66 H66 0.9300
C67 C72 1.389(6)
C67 C68 1.391(7)
C67 H67 0.9300
C68 C69 1.362(7)
C68 H68 0.9300
C69 C70 1.374(7)
C69 H69 0.9300
C70 C71 1.384(6)
C70 H70 0.9300
C71 C72 1.394(6)
C71 H71 0.9300
C73 C74 1.398(6)
C73 C78 1.402(6)
C74 C75 1.389(6)
C74 H74 0.9300
C75 C76 1.363(6)
C75 H75 0.9300
C76 C77 1.371(7)
C76 H76 0.9300
C77 C78 1.380(6)
C77 H77 0.9300
C78 H78 0.9300
C79 C80 1.381(6)
C79 C84 1.396(6)
C80 C81 1.383(6)
C80 H80 0.9300
C81 C82 1.361(7)
C81 H81 0.9300
C82 C83 1.359(7)
C82 H82 0.9300
C83 C84 1.402(7)
C83 H83 0.9300
C84 H84 0.9300
B2 C109 1.639(6)
B2 C103 1.641(6)
B2 C91 1.641(7)
B2 C97 1.647(7)
C91 C92 1.381(7)
C91 C96 1.384(7)
C92 C93 1.393(8)
C92 H92 0.9300
C93 C94 1.350(9)
C93 H93 0.9300
C94 C95 1.348(9)
C94 H94 0.9300
C95 C96 1.396(7)
C95 H95 0.9300
C96 H96 0.9300
C97 C98 1.390(6)
C97 C102 1.392(7)
C98 C99 1.397(7)
C98 H98 0.9300
C99 C100 1.363(8)
C99 H99 0.9300
C100 C101 1.354(8)
C100 H100 0.9300
C101 C102 1.387(7)
C101 H101 0.9300
C102 H102 0.9300
C103 C108 1.390(6)
C103 C104 1.393(6)
C104 C105 1.390(6)
C104 H104 0.9300
C105 C106 1.354(7)
C105 H105 0.9300
C106 C107 1.358(7)
C106 H106 0.9300
C107 C108 1.382(6)
C107 H107 0.9300
C108 H108 0.9300
C109 C110 1.391(6)
C109 C114 1.394(7)
C110 C111 1.412(7)
C110 H110 0.9300
C111 C112 1.341(8)
C111 H111 0.9300
C112 C113 1.348(8)
C112 H112 0.9300
C113 C114 1.373(6)
C113 H113 0.9300
C114 H114 0.9300
O100 C121 1.374(8)
O100 C124 1.390(8)
C121 C122 1.429(10)
C121 H12A 0.9700
C121 H12B 0.9700
C122 C123 1.409(10)
C122 H12C 0.9700
C122 H12D 0.9700
C123 C124 1.442(10)
C123 H12E 0.9700
C123 H12F 0.9700
C124 H12G 0.9700
C124 H12H 0.9700

loop_
_geom_torsion_atom_site_label_1
_geom_torsion_atom_site_label_2
_geom_torsion_atom_site_label_3
_geom_torsion_atom_site_label_4
_geom_torsion
C12 Ru2 Ru1 C13 18.9(2)
C11 Ru2 Ru1 C13 -68.6(2)
C14 Ru2 Ru1 C13 106.6(2)
C2 Ru2 Ru1 C13 154.1(6)
C1 Ru2 Ru1 C13 -105.8(3)
C3 Ru2 Ru1 C13 157.8(2)
C5 Ru2 Ru1 C13 -131.0(2)
C4 Ru2 Ru1 C13 -168.8(2)
C12 Ru2 Ru1 C14 -87.6(2)
C11 Ru2 Ru1 C14 -175.2(2)
C2 Ru2 Ru1 C14 47.6(6)
C1 Ru2 Ru1 C14 147.6(3)
C3 Ru2 Ru1 C14 51.3(2)
C5 Ru2 Ru1 C14 122.4(2)
C4 Ru2 Ru1 C14 84.6(2)
C12 Ru2 Ru1 C15 -60.21(19)
C11 Ru2 Ru1 C15 -147.8(2)
C14 Ru2 Ru1 C15 27.4(2)
C2 Ru2 Ru1 C15 75.0(6)
C1 Ru2 Ru1 C15 175.0(3)
C3 Ru2 Ru1 C15 78.7(2)
C5 Ru2 Ru1 C15 149.8(2)
C4 Ru2 Ru1 C15 112.1(2)
C12 Ru2 Ru1 C11 87.5(2)
C14 Ru2 Ru1 C11 175.2(2)
C2 Ru2 Ru1 C11 -137.2(6)
C1 Ru2 Ru1 C11 -37.2(3)
C3 Ru2 Ru1 C11 -133.6(2)
C5 Ru2 Ru1 C11 -62.4(2)
C4 Ru2 Ru1 C11 -100.2(2)
C12 Ru2 Ru1 C9 167.9(7)
C11 Ru2 Ru1 C9 80.4(7)
C14 Ru2 Ru1 C9 -104.4(7)
C2 Ru2 Ru1 C9 -56.9(10)
C1 Ru2 Ru1 C9 43.2(8)
C3 Ru2 Ru1 C9 -53.2(7)
C5 Ru2 Ru1 C9 18.0(7)
C4 Ru2 Ru1 C9 -19.8(7)
C12 Ru2 Ru1 C8 130.6(3)
C11 Ru2 Ru1 C8 43.0(3)
C14 Ru2 Ru1 C8 -141.8(3)
C2 Ru2 Ru1 C8 -94.2(6)
C1 Ru2 Ru1 C8 5.8(4)
C3 Ru2 Ru1 C8 -90.5(3)
C5 Ru2 Ru1 C8 -19.4(3)
C4 Ru2 Ru1 C8 -57.2(3)
C12 Ru2 Ru1 C6 -166.2(2)
C11 Ru2 Ru1 C6 106.3(2)
C14 Ru2 Ru1 C6 -78.5(2)
C2 Ru2 Ru1 C6 -31.0(6)
C1 Ru2 Ru1 C6 69.1(4)
C3 Ru2 Ru1 C6 -27.3(3)
C5 Ru2 Ru1 C6 43.8(3)
C4 Ru2 Ru1 C6 6.1(2)
C12 Ru2 Ru1 C10 -142.1(3)
C11 Ru2 Ru1 C10 130.3(3)
C14 Ru2 Ru1 C10 -54.5(3)
C2 Ru2 Ru1 C10 -6.9(7)
C1 Ru2 Ru1 C10 93.1(4)
C3 Ru2 Ru1 C10 -3.2(3)
C5 Ru2 Ru1 C10 67.9(3)
C4 Ru2 Ru1 C10 30.1(3)
C12 Ru2 Ru1 C7 157.0(2)
C11 Ru2 Ru1 C7 69.4(2)
C14 Ru2 Ru1 C7 -115.4(2)
C2 Ru2 Ru1 C7 -67.8(6)
C1 Ru2 Ru1 C7 32.2(4)
C3 Ru2 Ru1 C7 -64.1(3)
C5 Ru2 Ru1 C7 7.0(3)
C4 Ru2 Ru1 C7 -30.7(2)
C12 Ru2 C1 C5 -162.5(4)
C11 Ru2 C1 C5 -69.0(4)
C14 Ru2 C1 C5 76.7(6)
C2 Ru2 C1 C5 115.2(5)
C3 Ru2 C1 C5 77.4(4)
C4 Ru2 C1 C5 36.1(3)
Ru1 Ru2 C1 C5 -40.2(5)
C12 Ru2 C1 C2 82.2(4)
C11 Ru2 C1 C2 175.8(4)
C14 Ru2 C1 C2 -38.5(6)
C3 Ru2 C1 C2 -37.9(3)
C5 Ru2 C1 C2 -115.2(5)
C4 Ru2 C1 C2 -79.1(4)
Ru1 Ru2 C1 C2 -155.4(3)
C5 C1 C2 C3 1.3(6)
Ru2 C1 C2 C3 65.1(4)
C5 C1 C2 Ru2 -63.8(4)
C12 Ru2 C2 C3 139.8(4)
C11 Ru2 C2 C3 -121.8(4)
C14 Ru2 C2 C3 45.3(4)
C1 Ru2 C2 C3 -115.5(5)
C5 Ru2 C2 C3 -77.6(4)
C4 Ru2 C2 C3 -36.3(3)
Ru1 Ru2 C2 C3 4.8(8)
C12 Ru2 C2 C1 -104.7(4)
C11 Ru2 C2 C1 -6.3(5)
C14 Ru2 C2 C1 160.8(3)
C3 Ru2 C2 C1 115.5(5)
C5 Ru2 C2 C1 37.8(3)
C4 Ru2 C2 C1 79.2(4)
Ru1 Ru2 C2 C1 120.3(6)
C1 C2 C3 C4 -1.8(6)
Ru2 C2 C3 C4 63.0(4)
C1 C2 C3 Ru2 -64.8(4)
C12 Ru2 C3 C4 -168.0(3)
C11 Ru2 C3 C4 -11.5(6)
C14 Ru2 C3 C4 100.3(4)
C2 Ru2 C3 C4 -118.2(5)
C1 Ru2 C3 C4 -79.4(4)
C5 Ru2 C3 C4 -37.4(3)
Ru1 Ru2 C3 C4 63.4(4)
C12 Ru2 C3 C2 -49.8(4)
C11 Ru2 C3 C2 106.7(4)
C14 Ru2 C3 C2 -141.5(4)
C1 Ru2 C3 C2 38.8(3)
C5 Ru2 C3 C2 80.7(4)
C4 Ru2 C3 C2 118.2(5)
Ru1 Ru2 C3 C2 -178.4(3)
C2 C3 C4 C5 1.5(6)
Ru2 C3 C4 C5 62.9(4)
C2 C3 C4 Ru2 -61.4(4)
C12 Ru2 C4 C3 26.9(7)
C11 Ru2 C4 C3 172.9(3)
C14 Ru2 C4 C3 -82.4(4)
C2 Ru2 C4 C3 36.9(3)
C1 Ru2 C4 C3 80.0(4)
C5 Ru2 C4 C3 116.5(5)
Ru1 Ru2 C4 C3 -132.9(3)
C12 Ru2 C4 C5 -89.6(6)
C11 Ru2 C4 C5 56.4(4)
C14 Ru2 C4 C5 161.1(3)
C2 Ru2 C4 C5 -79.5(4)
C1 Ru2 C4 C5 -36.5(3)
C3 Ru2 C4 C5 -116.5(5)
Ru1 Ru2 C4 C5 110.6(3)
C3 C4 C5 C1 -0.6(6)
Ru2 C4 C5 C1 62.0(4)
C3 C4 C5 Ru2 -62.6(3)
C2 C1 C5 C4 -0.4(6)
Ru2 C1 C5 C4 -62.6(4)
C2 C1 C5 Ru2 62.2(4)
C12 Ru2 C5 C4 144.5(4)
C11 Ru2 C5 C4 -127.7(4)
C14 Ru2 C5 C4 -25.0(4)
C2 Ru2 C5 C4 79.7(4)
C1 Ru2 C5 C4 118.7(5)
C3 Ru2 C5 C4 37.4(3)
Ru1 Ru2 C5 C4 -83.8(3)
C12 Ru2 C5 C1 25.8(5)
C11 Ru2 C5 C1 113.6(4)
C14 Ru2 C5 C1 -143.7(3)
C2 Ru2 C5 C1 -39.0(4)
C3 Ru2 C5 C1 -81.3(4)
C4 Ru2 C5 C1 -118.7(5)
Ru1 Ru2 C5 C1 157.5(3)
C13 Ru1 C6 C7 75.2(8)
C14 Ru1 C6 C7 -136.6(4)
C15 Ru1 C6 C7 -169.4(4)
C11 Ru1 C6 C7 -44.0(4)
C9 Ru1 C6 C7 80.6(4)
C8 Ru1 C6 C7 38.0(4)
C10 Ru1 C6 C7 118.5(6)
Ru2 Ru1 C6 C7 -91.0(4)
C13 Ru1 C6 C10 -43.3(9)
C14 Ru1 C6 C10 104.9(4)
C15 Ru1 C6 C10 72.1(4)
C11 Ru1 C6 C10 -162.5(4)
C9 Ru1 C6 C10 -37.9(4)
C8 Ru1 C6 C10 -80.5(4)
C7 Ru1 C6 C10 -118.5(6)
Ru2 Ru1 C6 C10 150.5(4)
C10 C6 C7 C8 0.5(6)
Ru1 C6 C7 C8 -62.0(4)
C10 C6 C7 Ru1 62.6(4)
C13 Ru1 C7 C6 -149.9(4)
C14 Ru1 C7 C6 50.4(5)
C15 Ru1 C7 C6 17.1(6)
C11 Ru1 C7 C6 139.6(4)
C9 Ru1 C7 C6 -78.5(4)
C8 Ru1 C7 C6 -116.4(6)
C10 Ru1 C7 C6 -36.5(4)
Ru2 Ru1 C7 C6 97.9(4)
C13 Ru1 C7 C8 -33.5(6)
C14 Ru1 C7 C8 166.8(4)
C15 Ru1 C7 C8 133.5(4)
C11 Ru1 C7 C8 -104.0(5)
C9 Ru1 C7 C8 37.9(4)
C6 Ru1 C7 C8 116.4(6)
C10 Ru1 C7 C8 79.9(5)
Ru2 Ru1 C7 C8 -145.7(4)
C6 C7 C8 C9 -0.2(6)
Ru1 C7 C8 C9 -63.2(4)
C6 C7 C8 Ru1 63.0(4)
C13 Ru1 C8 C9 -87.6(4)
C14 Ru1 C8 C9 90.7(6)
C15 Ru1 C8 C9 6.2(7)
C11 Ru1 C8 C9 -168.1(4)
C6 Ru1 C8 C9 79.2(4)
C10 Ru1 C8 C9 37.4(4)
C7 Ru1 C8 C9 116.3(6)
Ru2 Ru1 C8 C9 162.9(3)
C13 Ru1 C8 C7 156.2(4)
C14 Ru1 C8 C7 -25.6(8)
C15 Ru1 C8 C7 -110.0(6)
C11 Ru1 C8 C7 75.6(4)
C9 Ru1 C8 C7 -116.3(6)
C6 Ru1 C8 C7 -37.1(4)
C10 Ru1 C8 C7 -78.8(4)
Ru2 Ru1 C8 C7 46.7(5)
C7 C8 C9 C10 -0.2(7)
Ru1 C8 C9 C10 -64.4(4)
C7 C8 C9 Ru1 64.2(4)
C13 Ru1 C9 C10 -144.5(5)
C14 Ru1 C9 C10 -21.3(6)
C15 Ru1 C9 C10 -60.2(5)
C11 Ru1 C9 C10 132.1(4)
C8 Ru1 C9 C10 116.6(6)
C6 Ru1 C9 C10 37.6(4)
C7 Ru1 C9 C10 78.9(5)
Ru2 Ru1 C9 C10 66.6(9)
C13 Ru1 C9 C8 98.9(4)
C14 Ru1 C9 C8 -137.9(4)
C15 Ru1 C9 C8 -176.8(4)
C11 Ru1 C9 C8 15.5(5)
C6 Ru1 C9 C8 -79.0(4)
C10 Ru1 C9 C8 -116.6(6)
C7 Ru1 C9 C8 -37.7(4)
Ru2 Ru1 C9 C8 -50.0(9)
C7 C6 C10 C9 -0.7(7)
Ru1 C6 C10 C9 62.0(4)
C7 C6 C10 Ru1 -62.7(4)
C8 C9 C10 C6 0.6(7)
Ru1 C9 C10 C6 -63.0(4)
C8 C9 C10 Ru1 63.6(4)
C13 Ru1 C10 C6 161.6(4)
C14 Ru1 C10 C6 -78.9(4)
C15 Ru1 C10 C6 -115.3(4)
C11 Ru1 C10 C6 29.3(6)
C9 Ru1 C10 C6 116.2(7)
C8 Ru1 C10 C6 78.4(4)
C7 Ru1 C10 C6 36.2(4)
Ru2 Ru1 C10 C6 -41.9(5)
C13 Ru1 C10 C9 45.4(6)
C14 Ru1 C10 C9 164.9(4)
C15 Ru1 C10 C9 128.5(5)
C11 Ru1 C10 C9 -86.8(6)
C8 Ru1 C10 C9 -37.8(4)
C6 Ru1 C10 C9 -116.2(7)
C7 Ru1 C10 C9 -80.0(5)
Ru2 Ru1 C10 C9 -158.1(4)
C12 Ru2 C11 O11 91.3(7)
C14 Ru2 C11 O11 -177.8(7)
C2 Ru2 C11 O11 -9.3(9)
C1 Ru2 C11 O11 -13.2(8)
C3 Ru2 C11 O11 -69.1(8)
C5 Ru2 C11 O11 -46.8(7)
C4 Ru2 C11 O11 -76.2(7)
Ru1 Ru2 C11 O11 -174.0(8)
C12 Ru2 C11 Ru1 -94.71(19)
C14 Ru2 C11 Ru1 -3.77(18)
C2 Ru2 C11 Ru1 164.7(3)
C1 Ru2 C11 Ru1 160.81(19)
C3 Ru2 C11 Ru1 104.9(3)
C5 Ru2 C11 Ru1 127.1(2)
C4 Ru2 C11 Ru1 97.79(19)
C13 Ru1 C11 O11 -74.3(5)
C14 Ru1 C11 O11 179.1(5)
C15 Ru1 C11 O11 -150.4(5)
C9 Ru1 C11 O11 17.5(6)
C8 Ru1 C11 O11 26.8(5)
C6 Ru1 C11 O11 86.4(5)
C10 Ru1 C11 O11 68.3(6)
C7 Ru1 C11 O11 62.3(5)
Ru2 Ru1 C11 O11 175.6(6)
C13 Ru1 C11 Ru2 110.07(19)
C14 Ru1 C11 Ru2 3.50(17)
C15 Ru1 C11 Ru2 34.0(2)
C9 Ru1 C11 Ru2 -158.1(2)
C8 Ru1 C11 Ru2 -148.8(2)
C6 Ru1 C11 Ru2 -89.2(2)
C10 Ru1 C11 Ru2 -107.3(4)
C7 Ru1 C11 Ru2 -113.3(2)
C11 Ru2 C12 O12 -121(14)
C14 Ru2 C12 O12 138(14)
C2 Ru2 C12 O12 18(14)
C1 Ru2 C12 O12 -19(14)
C3 Ru2 C12 O12 46(14)
C5 Ru2 C12 O12 -34(14)
C4 Ru2 C12 O12 27(14)
Ru1 Ru2 C12 O12 -172(14)
C14 Ru1 C13 O13 104(8)
C15 Ru1 C13 O13 130(8)
C11 Ru1 C13 O13 15(8)
C9 Ru1 C13 O13 -115(8)
C8 Ru1 C13 O13 -77(8)
C6 Ru1 C13 O13 -110(8)
C10 Ru1 C13 O13 -140(8)
C7 Ru1 C13 O13 -58(8)
Ru2 Ru1 C13 O13 57(8)
C12 Ru2 C14 C15 31.8(4)
C11 Ru2 C14 C15 -59.0(4)
C2 Ru2 C14 C15 129.7(4)
C1 Ru2 C14 C15 155.3(4)
C3 Ru2 C14 C15 154.8(4)
C5 Ru2 C14 C15 -155.2(4)
C4 Ru2 C14 C15 -169.7(4)
Ru1 Ru2 C14 C15 -62.8(4)
C12 Ru2 C14 Ru1 94.63(18)
C11 Ru2 C14 Ru1 3.83(18)
C2 Ru2 C14 Ru1 -167.49(19)
C1 Ru2 C14 Ru1 -141.8(4)
C3 Ru2 C14 Ru1 -142.41(18)
C5 Ru2 C14 Ru1 -92.4(2)
C4 Ru2 C14 Ru1 -106.84(17)
C13 Ru1 C14 C15 48.1(3)
C11 Ru1 C14 C15 128.1(3)
C9 Ru1 C14 C15 -72.0(4)
C8 Ru1 C14 C15 -130.1(5)
C6 Ru1 C14 C15 -120.1(3)
C10 Ru1 C14 C15 -84.6(3)
C7 Ru1 C14 C15 -146.9(3)
Ru2 Ru1 C14 C15 131.5(3)
C13 Ru1 C14 Ru2 -83.4(2)
C15 Ru1 C14 Ru2 -131.5(3)
C11 Ru1 C14 Ru2 -3.40(16)
C9 Ru1 C14 Ru2 156.5(3)
C8 Ru1 C14 Ru2 98.4(5)
C6 Ru1 C14 Ru2 108.4(2)
C10 Ru1 C14 Ru2 143.8(2)
C7 Ru1 C14 Ru2 81.6(2)
Ru2 C14 C15 C16 -116.2(9)
Ru1 C14 C15 C16 176.4(10)
Ru2 C14 C15 Ru1 67.4(3)
C13 Ru1 C15 C16 48.7(5)
C14 Ru1 C15 C16 -177.5(7)
C11 Ru1 C15 C16 123.9(5)
C9 Ru1 C15 C16 -45.8(6)
C8 Ru1 C15 C16 -50.0(8)
C6 Ru1 C15 C16 -111.4(5)
C10 Ru1 C15 C16 -77.1(5)
C7 Ru1 C15 C16 -121.9(5)
Ru2 Ru1 C15 C16 148.1(5)
C13 Ru1 C15 C14 -133.8(3)
C11 Ru1 C15 C14 -58.6(3)
C9 Ru1 C15 C14 131.6(3)
C8 Ru1 C15 C14 127.5(5)
C6 Ru1 C15 C14 66.0(3)
C10 Ru1 C15 C14 100.4(3)
C7 Ru1 C15 C14 55.6(5)
Ru2 Ru1 C15 C14 -34.4(3)
C14 C15 C16 C17 7.0(12)
Ru1 C15 C16 C17 -178.1(4)
C14 C15 C16 C23 -171.8(8)
Ru1 C15 C16 C23 3.1(8)
C15 C16 C17 C18 11.4(7)
C23 C16 C17 C18 -169.8(4)
C15 C16 C17 C22 -166.7(5)
C23 C16 C17 C22 12.1(7)
C22 C17 C18 C19 0.1(8)
C16 C17 C18 C19 -178.0(5)
C17 C18 C19 C20 0.1(9)
C18 C19 C20 C21 0.1(9)
C19 C20 C21 C22 -0.5(9)
C20 C21 C22 C17 0.7(8)
C18 C17 C22 C21 -0.6(7)
C16 C17 C22 C21 177.6(5)
C15 C16 C23 C28 69.7(7)
C17 C16 C23 C28 -109.1(6)
C15 C16 C23 C24 -108.1(6)
C17 C16 C23 C24 73.1(6)
C28 C23 C24 C25 -2.0(9)
C16 C23 C24 C25 175.9(5)
C23 C24 C25 C26 -0.6(10)
C24 C25 C26 C27 2.5(10)
C25 C26 C27 C28 -1.8(11)
C24 C23 C28 C27 2.6(9)
C16 C23 C28 C27 -175.3(6)
C26 C27 C28 C23 -0.8(11)
C43 Ru11 Ru12 C42 -25.8(2)
C44 Ru11 Ru12 C42 83.2(2)
C41 Ru11 Ru12 C42 -88.0(2)
C45 Ru11 Ru12 C42 54.05(19)
C31 Ru11 Ru12 C42 175.6(5)
C35 Ru11 Ru12 C42 -135.7(3)
C32 Ru11 Ru12 C42 136.3(2)
C33 Ru11 Ru12 C42 161.8(2)
C34 Ru11 Ru12 C42 -160.5(2)
C43 Ru11 Ru12 C41 62.2(2)
C44 Ru11 Ru12 C41 171.2(2)
C45 Ru11 Ru12 C41 142.1(2)
C31 Ru11 Ru12 C41 -96.4(6)
C35 Ru11 Ru12 C41 -47.7(3)
C32 Ru11 Ru12 C41 -135.7(3)
C33 Ru11 Ru12 C41 -110.1(2)
C34 Ru11 Ru12 C41 -72.5(2)
C43 Ru11 Ru12 C44 -109.1(2)
C41 Ru11 Ru12 C44 -171.2(2)
C45 Ru11 Ru12 C44 -29.16(17)
C31 Ru11 Ru12 C44 92.3(5)
C35 Ru11 Ru12 C44 141.0(3)
C32 Ru11 Ru12 C44 53.1(2)
C33 Ru11 Ru12 C44 78.6(2)
C34 Ru11 Ru12 C44 116.3(2)
C43 Ru11 Ru12 C38 -159.0(5)
C44 Ru11 Ru12 C38 -49.9(5)
C41 Ru11 Ru12 C38 138.8(5)
C45 Ru11 Ru12 C38 -79.1(5)
C31 Ru11 Ru12 C38 42.4(7)
C35 Ru11 Ru12 C38 91.1(5)
C32 Ru11 Ru12 C38 3.1(5)
C33 Ru11 Ru12 C38 28.7(5)
C34 Ru11 Ru12 C38 66.3(5)
C43 Ru11 Ru12 C39 100.9(4)
C44 Ru11 Ru12 C39 -150.0(4)
C41 Ru11 Ru12 C39 38.8(4)
C45 Ru11 Ru12 C39 -179.2(4)
C31 Ru11 Ru12 C39 -57.7(6)
C35 Ru11 Ru12 C39 -9.0(4)
C32 Ru11 Ru12 C39 -96.9(4)
C33 Ru11 Ru12 C39 -71.4(4)
C34 Ru11 Ru12 C39 -33.8(4)
C43 Ru11 Ru12 C40 117.8(2)
C44 Ru11 Ru12 C40 -133.2(2)
C41 Ru11 Ru12 C40 55.6(3)
C45 Ru11 Ru12 C40 -162.3(2)
C31 Ru11 Ru12 C40 -40.8(6)
C35 Ru11 Ru12 C40 7.9(3)
C32 Ru11 Ru12 C40 -80.1(3)
C33 Ru11 Ru12 C40 -54.5(3)
C34 Ru11 Ru12 C40 -16.9(3)
C43 Ru11 Ru12 C37 -171.6(2)
C44 Ru11 Ru12 C37 -62.6(2)
C41 Ru11 Ru12 C37 126.2(3)
C45 Ru11 Ru12 C37 -91.7(2)
C31 Ru11 Ru12 C37 29.8(6)
C35 Ru11 Ru12 C37 78.5(3)
C32 Ru11 Ru12 C37 -9.5(3)
C33 Ru11 Ru12 C37 16.0(3)
C34 Ru11 Ru12 C37 53.7(3)
C43 Ru11 Ru12 C36 154.6(2)
C44 Ru11 Ru12 C36 -96.4(2)
C41 Ru11 Ru12 C36 92.4(2)
C45 Ru11 Ru12 C36 -125.5(2)
C31 Ru11 Ru12 C36 -4.0(6)
C35 Ru11 Ru12 C36 44.7(3)
C32 Ru11 Ru12 C36 -43.3(3)
C33 Ru11 Ru12 C36 -17.7(2)
C34 Ru11 Ru12 C36 19.9(2)
C43 Ru11 C31 C32 149.1(3)
C44 Ru11 C31 C32 25.5(4)
C41 Ru11 C31 C32 -132.1(3)
C45 Ru11 C31 C32 64.3(4)
C35 Ru11 C31 C32 -115.6(5)
C33 Ru11 C31 C32 -36.7(3)
C34 Ru11 C31 C32 -78.6(4)
Ru12 Ru11 C31 C32 -52.0(7)
C43 Ru11 C31 C35 -95.3(4)
C44 Ru11 C31 C35 141.2(3)
C41 Ru11 C31 C35 -16.5(5)
C45 Ru11 C31 C35 179.9(3)
C32 Ru11 C31 C35 115.6(5)
C33 Ru11 C31 C35 78.9(4)
C34 Ru11 C31 C35 37.1(4)
Ru12 Ru11 C31 C35 63.7(7)
C35 C31 C32 C33 -0.6(5)
Ru11 C31 C32 C33 63.2(3)
C35 C31 C32 Ru11 -63.8(3)
C43 Ru11 C32 C33 -156.3(3)
C44 Ru11 C32 C33 81.3(4)
C41 Ru11 C32 C33 -23.3(6)
C45 Ru11 C32 C33 117.8(4)
C31 Ru11 C32 C33 -117.7(5)
C35 Ru11 C32 C33 -79.0(4)
C34 Ru11 C32 C33 -37.4(4)
Ru12 Ru11 C32 C33 45.2(4)
C43 Ru11 C32 C31 -38.6(4)
C44 Ru11 C32 C31 -161.0(3)
C41 Ru11 C32 C31 94.4(5)
C45 Ru11 C32 C31 -124.5(3)
C35 Ru11 C32 C31 38.7(3)
C33 Ru11 C32 C31 117.7(5)
C34 Ru11 C32 C31 80.3(4)
Ru12 Ru11 C32 C31 162.9(3)
C31 C32 C33 C34 0.8(6)
Ru11 C32 C33 C34 62.8(4)
C31 C32 C33 Ru11 -62.0(3)
C43 Ru11 C33 C32 50.9(7)
C44 Ru11 C33 C32 -101.3(4)
C41 Ru11 C33 C32 166.8(3)
C45 Ru11 C33 C32 -70.0(4)
C31 Ru11 C33 C32 37.3(3)
C35 Ru11 C33 C32 80.5(4)
C34 Ru11 C33 C32 117.0(5)
Ru12 Ru11 C33 C32 -147.0(3)
C43 Ru11 C33 C34 -66.1(6)
C44 Ru11 C33 C34 141.6(4)
C41 Ru11 C33 C34 49.8(4)
C45 Ru11 C33 C34 173.0(3)
C31 Ru11 C33 C34 -79.8(4)
C35 Ru11 C33 C34 -36.6(4)
C32 Ru11 C33 C34 -117.0(5)
Ru12 Ru11 C33 C34 95.9(4)
C32 C33 C34 C35 -0.7(6)
Ru11 C33 C34 C35 61.5(4)
C32 C33 C34 Ru11 -62.2(3)
C43 Ru11 C34 C35 32.1(5)
C44 Ru11 C34 C35 -162.9(3)
C41 Ru11 C34 C35 106.6(4)
C45 Ru11 C34 C35 -130.0(4)
C31 Ru11 C34 C35 -38.5(3)
C32 Ru11 C34 C35 -80.8(4)
C33 Ru11 C34 C35 -118.0(5)
Ru12 Ru11 C34 C35 148.9(3)
C43 Ru11 C34 C33 150.1(4)
C44 Ru11 C34 C33 -44.9(4)
C41 Ru11 C34 C33 -135.4(4)
C45 Ru11 C34 C33 -12.0(6)
C31 Ru11 C34 C33 79.5(4)
C35 Ru11 C34 C33 118.0(5)
C32 Ru11 C34 C33 37.2(3)
Ru12 Ru11 C34 C33 -93.1(4)
C33 C34 C35 C31 0.4(6)
Ru11 C34 C35 C31 62.4(4)
C33 C34 C35 Ru11 -62.0(4)
C32 C31 C35 C34 0.1(6)
Ru11 C31 C35 C34 -64.0(4)
C32 C31 C35 Ru11 64.1(3)
C43 Ru11 C35 C34 -155.3(4)
C44 Ru11 C35 C34 33.1(6)
C41 Ru11 C35 C34 -75.3(4)
C45 Ru11 C35 C34 116.2(5)
C31 Ru11 C35 C34 116.5(5)
C32 Ru11 C35 C34 78.5(4)
C33 Ru11 C35 C34 36.9(4)
Ru12 Ru11 C35 C34 -43.5(4)
C43 Ru11 C35 C31 88.2(4)
C44 Ru11 C35 C31 -83.3(5)
C41 Ru11 C35 C31 168.3(3)
C45 Ru11 C35 C31 -0.2(6)
C32 Ru11 C35 C31 -38.0(3)
C33 Ru11 C35 C31 -79.6(4)
C34 Ru11 C35 C31 -116.5(5)
Ru12 Ru11 C35 C31 -159.9(3)
C42 Ru12 C36 C37 -53.7(8)
C41 Ru12 C36 C37 177.7(4)
C44 Ru12 C36 C37 72.4(4)
C38 Ru12 C36 C37 -36.3(4)
C39 Ru12 C36 C37 -78.3(4)
C40 Ru12 C36 C37 -116.7(6)
Ru11 Ru12 C36 C37 125.1(4)
C42 Ru12 C36 C40 62.9(8)
C41 Ru12 C36 C40 -65.7(4)
C44 Ru12 C36 C40 -171.0(4)
C38 Ru12 C36 C40 80.4(4)
C39 Ru12 C36 C40 38.4(4)
C37 Ru12 C36 C40 116.7(6)
Ru11 Ru12 C36 C40 -118.3(4)
C40 C36 C37 C38 -2.2(6)
Ru12 C36 C37 C38 60.9(4)
C40 C36 C37 Ru12 -63.1(4)
C42 Ru12 C37 C36 157.9(4)
C41 Ru12 C37 C36 -3.3(5)
C44 Ru12 C37 C36 -112.9(4)
C38 Ru12 C37 C36 118.7(6)
C39 Ru12 C37 C36 80.8(4)
C40 Ru12 C37 C36 38.0(4)
Ru11 Ru12 C37 C36 -69.5(4)
C42 Ru12 C37 C38 39.2(5)
C41 Ru12 C37 C38 -122.1(4)
C44 Ru12 C37 C38 128.4(4)
C39 Ru12 C37 C38 -38.0(4)
C40 Ru12 C37 C38 -80.8(4)
C36 Ru12 C37 C38 -118.7(6)
Ru11 Ru12 C37 C38 171.7(3)
C36 C37 C38 C39 2.4(7)
Ru12 C37 C38 C39 64.9(4)
C36 C37 C38 Ru12 -62.5(4)
C42 Ru12 C38 C37 -150.7(4)
C41 Ru12 C38 C37 102.1(5)
C44 Ru12 C38 C37 -58.6(4)
C39 Ru12 C38 C37 116.0(6)
C40 Ru12 C38 C37 77.7(4)
C36 Ru12 C38 C37 35.5(4)
Ru11 Ru12 C38 C37 -18.5(7)
C42 Ru12 C38 C39 93.3(4)
C41 Ru12 C38 C39 -13.9(7)
C44 Ru12 C38 C39 -174.6(4)
C40 Ru12 C38 C39 -38.3(4)
C37 Ru12 C38 C39 -116.0(6)
C36 Ru12 C38 C39 -80.5(4)
Ru11 Ru12 C38 C39 -134.5(5)
C37 C38 C39 C40 -1.6(7)
Ru12 C38 C39 C40 64.5(4)
C37 C38 C39 Ru12 -66.1(4)
C42 Ru12 C39 C38 -93.8(4)
C41 Ru12 C39 C38 171.4(4)
C44 Ru12 C39 C38 9.7(7)
C40 Ru12 C39 C38 115.6(6)
C37 Ru12 C39 C38 37.3(4)
C36 Ru12 C39 C38 77.6(4)
Ru11 Ru12 C39 C38 140.6(4)
C42 Ru12 C39 C40 150.6(4)
C41 Ru12 C39 C40 55.8(4)
C44 Ru12 C39 C40 -105.9(6)
C38 Ru12 C39 C40 -115.6(6)
C37 Ru12 C39 C40 -78.4(4)
C36 Ru12 C39 C40 -38.0(4)
Ru11 Ru12 C39 C40 25.0(6)
C37 C36 C40 C39 1.2(6)
Ru12 C36 C40 C39 -62.6(4)
C37 C36 C40 Ru12 63.8(4)
C38 C39 C40 C36 0.3(6)
Ru12 C39 C40 C36 63.8(4)
C38 C39 C40 Ru12 -63.5(4)
C42 Ru12 C40 C36 -155.2(4)
C41 Ru12 C40 C36 116.7(4)
C44 Ru12 C40 C36 13.9(6)
C38 Ru12 C40 C36 -77.6(4)
C39 Ru12 C40 C36 -115.3(5)
C37 Ru12 C40 C36 -36.3(3)
Ru11 Ru12 C40 C36 76.6(4)
C42 Ru12 C40 C39 -39.8(5)
C41 Ru12 C40 C39 -128.0(4)
C44 Ru12 C40 C39 129.2(4)
C38 Ru12 C40 C39 37.8(4)
C37 Ru12 C40 C39 79.0(4)
C36 Ru12 C40 C39 115.3(5)
Ru11 Ru12 C40 C39 -168.0(3)
C42 Ru12 C41 O41 -92.9(7)
C38 Ru12 C41 O41 17.3(9)
C39 Ru12 C41 O41 8.7(8)
C40 Ru12 C41 O41 38.4(7)
C37 Ru12 C41 O41 73.0(8)
C36 Ru12 C41 O41 71.0(7)
Ru11 Ru12 C41 O41 172.4(8)
C42 Ru12 C41 Ru11 94.74(17)
C44 Ru12 C41 Ru11 6.90(17)
C38 Ru12 C41 Ru11 -155.1(3)
C39 Ru12 C41 Ru11 -163.7(2)
C40 Ru12 C41 Ru11 -134.0(2)
C37 Ru12 C41 Ru11 -99.4(3)
C36 Ru12 C41 Ru11 -101.36(19)
C43 Ru11 C41 O41 67.6(5)
C44 Ru11 C41 O41 179.1(5)
C45 Ru11 C41 O41 146.8(5)
C31 Ru11 C41 O41 -17.4(6)
C35 Ru11 C41 O41 -27.5(5)
C32 Ru11 C41 O41 -74.8(6)
C33 Ru11 C41 O41 -89.5(5)
C34 Ru11 C41 O41 -62.4(5)
Ru12 Ru11 C41 O41 -174.5(6)
C43 Ru11 C41 Ru12 -118.0(2)
C44 Ru11 C41 Ru12 -6.39(15)
C45 Ru11 C41 Ru12 -38.71(19)
C31 Ru11 C41 Ru12 157.1(2)
C35 Ru11 C41 Ru12 147.0(2)
C32 Ru11 C41 Ru12 99.7(4)
C33 Ru11 C41 Ru12 85.0(2)
C34 Ru11 C41 Ru12 112.1(2)
C44 Ru11 C43 O43 -177(100)
C41 Ru11 C43 O43 -90(6)
C45 Ru11 C43 O43 159(6)
C31 Ru11 C43 O43 45(6)
C35 Ru11 C43 O43 7(6)
C32 Ru11 C43 O43 67(6)
C33 Ru11 C43 O43 33(6)
C34 Ru11 C43 O43 -11(6)
Ru12 Ru11 C43 O43 -129(6)
C41 Ru12 C42 O42 -161(100)
C44 Ru12 C42 O42 -60(18)
C38 Ru12 C42 O42 53(18)
C39 Ru12 C42 O42 90(18)
C40 Ru12 C42 O42 113(18)
C37 Ru12 C42 O42 31(18)
C36 Ru12 C42 O42 69(18)
Ru11 Ru12 C42 O42 -110(18)
C42 Ru12 C44 C45 -34.5(4)
C41 Ru12 C44 C45 56.4(4)
C38 Ru12 C44 C45 -135.2(4)
C39 Ru12 C44 C45 -141.4(5)
C40 Ru12 C44 C45 153.8(4)
C37 Ru12 C44 C45 -164.9(4)
C36 Ru12 C44 C45 162.2(4)
Ru11 Ru12 C44 C45 63.3(3)
C42 Ru12 C44 Ru11 -97.79(18)
C41 Ru12 C44 Ru11 -6.94(17)
C38 Ru12 C44 Ru11 161.5(2)
C39 Ru12 C44 Ru11 155.3(4)
C40 Ru12 C44 Ru11 90.5(3)
C37 Ru12 C44 Ru11 131.8(2)
C36 Ru12 C44 Ru11 98.89(19)
C43 Ru11 C44 C45 -42.9(3)
C41 Ru11 C44 C45 -121.9(3)
C31 Ru11 C44 C45 73.8(3)
C35 Ru11 C44 C45 128.1(4)
C32 Ru11 C44 C45 89.0(3)
C33 Ru11 C44 C45 124.8(3)
C34 Ru11 C44 C45 149.7(3)
Ru12 Ru11 C44 C45 -128.1(3)
C43 Ru11 C44 Ru12 85.18(18)
C41 Ru11 C44 Ru12 6.17(15)
C45 Ru11 C44 Ru12 128.1(3)
C31 Ru11 C44 Ru12 -158.1(2)
C35 Ru11 C44 Ru12 -103.8(4)
C32 Ru11 C44 Ru12 -142.98(17)
C33 Ru11 C44 Ru12 -107.12(18)
C34 Ru11 C44 Ru12 -82.2(2)
Ru12 C44 C45 C46 110.8(8)
Ru12 C44 C45 Ru11 -68.4(3)
C43 Ru11 C45 C46 -39.0(4)
C41 Ru11 C45 C46 -115.2(4)
C31 Ru11 C45 C46 52.6(5)
C35 Ru11 C45 C46 52.7(7)
C32 Ru11 C45 C46 85.5(5)
C33 Ru11 C45 C46 119.5(5)
C34 Ru11 C45 C46 127.1(5)
Ru12 Ru11 C45 C46 -142.6(5)
C43 Ru11 C45 C44 140.4(3)
C41 Ru11 C45 C44 64.2(3)
C31 Ru11 C45 C44 -128.1(3)
C35 Ru11 C45 C44 -127.9(4)
C32 Ru11 C45 C44 -95.1(3)
C33 Ru11 C45 C44 -61.1(3)
C34 Ru11 C45 C44 -53.5(4)
Ru12 Ru11 C45 C44 36.8(2)
C44 C45 C46 C53 -178.1(7)
Ru11 C45 C46 C53 0.7(7)
C44 C45 C46 C47 -0.2(10)
Ru11 C45 C46 C47 178.6(3)
C45 C46 C47 C52 -15.4(6)
C53 C46 C47 C52 162.6(4)
C45 C46 C47 C48 161.1(4)
C53 C46 C47 C48 -20.9(6)
C52 C47 C48 C49 -0.2(7)
C46 C47 C48 C49 -176.9(4)
C47 C48 C49 C50 0.4(8)
C48 C49 C50 C51 -0.6(8)
C49 C50 C51 C52 0.6(8)
C50 C51 C52 C47 -0.4(7)
C48 C47 C52 C51 0.2(7)
C46 C47 C52 C51 176.8(4)
C45 C46 C53 C58 -67.1(6)
C47 C46 C53 C58 114.9(5)
C45 C46 C53 C54 110.5(5)
C47 C46 C53 C54 -67.4(5)
C58 C53 C54 C55 2.3(7)
C46 C53 C54 C55 -175.4(4)
C53 C54 C55 C56 -2.1(8)
C54 C55 C56 C57 0.5(8)
C55 C56 C57 C58 0.9(8)
C54 C53 C58 C57 -0.9(7)
C46 C53 C58 C57 176.7(4)
C56 C57 C58 C53 -0.7(7)
C72 B1 C61 C62 157.2(4)
C73 B1 C61 C62 -80.2(5)
C79 B1 C61 C62 39.2(6)
C72 B1 C61 C66 -24.0(5)
C73 B1 C61 C66 98.5(5)
C79 B1 C61 C66 -142.0(4)
C66 C61 C62 C63 2.2(7)
B1 C61 C62 C63 -178.9(4)
C61 C62 C63 C64 -2.1(8)
C62 C63 C64 C65 0.7(8)
C63 C64 C65 C66 0.4(8)
C64 C65 C66 C61 -0.1(7)
C62 C61 C66 C65 -1.1(6)
B1 C61 C66 C65 180.0(4)
C72 C67 C68 C69 0.3(9)
C67 C68 C69 C70 -0.7(9)
C68 C69 C70 C71 0.8(9)
C69 C70 C71 C72 -0.4(8)
C68 C67 C72 C71 0.1(7)
C68 C67 C72 B1 -173.5(5)
C70 C71 C72 C67 0.0(7)
C70 C71 C72 B1 173.7(4)
C61 B1 C72 C67 89.3(5)
C73 B1 C72 C67 -31.7(6)
C79 B1 C72 C67 -149.6(4)
C61 B1 C72 C71 -83.8(5)
C73 B1 C72 C71 155.2(4)
C79 B1 C72 C71 37.2(5)
C72 B1 C73 C74 151.3(4)
C61 B1 C73 C74 31.7(5)
C79 B1 C73 C74 -90.7(5)
C72 B1 C73 C78 -32.1(6)
C61 B1 C73 C78 -151.8(4)
C79 B1 C73 C78 85.9(5)
C78 C73 C74 C75 -0.2(6)
B1 C73 C74 C75 176.6(4)
C73 C74 C75 C76 0.6(7)
C74 C75 C76 C77 -1.1(7)
C75 C76 C77 C78 1.2(7)
C76 C77 C78 C73 -0.9(7)
C74 C73 C78 C77 0.4(6)
B1 C73 C78 C77 -176.4(4)
C72 B1 C79 C80 74.9(5)
C61 B1 C79 C80 -167.1(4)
C73 B1 C79 C80 -46.2(5)
C72 B1 C79 C84 -99.5(5)
C61 B1 C79 C84 18.6(6)
C73 B1 C79 C84 139.4(4)
C84 C79 C80 C81 -0.5(7)
B1 C79 C80 C81 -175.4(4)
C79 C80 C81 C82 -1.6(8)
C80 C81 C82 C83 1.6(8)
C81 C82 C83 C84 0.5(8)
C80 C79 C84 C83 2.6(7)
B1 C79 C84 C83 177.2(5)
C82 C83 C84 C79 -2.7(8)
C109 B2 C91 C92 33.9(6)
C103 B2 C91 C92 -86.0(5)
C97 B2 C91 C92 151.9(4)
C109 B2 C91 C96 -152.1(4)
C103 B2 C91 C96 88.0(5)
C97 B2 C91 C96 -34.1(6)
C96 C91 C92 C93 2.6(8)
B2 C91 C92 C93 177.0(5)
C91 C92 C93 C94 -1.8(9)
C92 C93 C94 C95 -0.8(10)
C93 C94 C95 C96 2.1(9)
C92 C91 C96 C95 -1.2(7)
B2 C91 C96 C95 -175.7(5)
C94 C95 C96 C91 -1.1(9)
C109 B2 C97 C98 78.4(5)
C103 B2 C97 C98 -160.7(4)
C91 B2 C97 C98 -44.4(5)
C109 B2 C97 C102 -96.0(5)
C103 B2 C97 C102 24.9(6)
C91 B2 C97 C102 141.2(4)
C102 C97 C98 C99 -1.3(7)
B2 C97 C98 C99 -176.2(4)
C97 C98 C99 C100 0.7(8)
C98 C99 C100 C101 0.1(8)
C99 C100 C101 C102 -0.3(8)
C100 C101 C102 C97 -0.3(8)
C98 C97 C102 C101 1.1(7)
B2 C97 C102 C101 175.8(4)
C109 B2 C103 C108 -28.7(6)
C91 B2 C103 C108 92.9(5)
C97 B2 C103 C108 -146.3(4)
C109 B2 C103 C104 157.8(4)
C91 B2 C103 C104 -80.6(5)
C97 B2 C103 C104 40.2(6)
C108 C103 C104 C105 -0.4(7)
B2 C103 C104 C105 173.6(4)
C103 C104 C105 C106 0.2(8)
C104 C105 C106 C107 0.3(8)
C105 C106 C107 C108 -0.7(8)
C106 C107 C108 C103 0.5(8)
C104 C103 C108 C107 0.1(7)
B2 C103 C108 C107 -174.0(5)
C103 B2 C109 C110 141.3(4)
C91 B2 C109 C110 25.5(6)
C97 B2 C109 C110 -96.2(5)
C103 B2 C109 C114 -44.4(6)
C91 B2 C109 C114 -160.1(4)
C97 B2 C109 C114 78.2(5)
C114 C109 C110 C111 2.4(7)
B2 C109 C110 C111 177.1(4)
C109 C110 C111 C112 -2.2(8)
C110 C111 C112 C113 0.8(8)
C111 C112 C113 C114 0.3(8)
C112 C113 C114 C109 0.1(8)
C110 C109 C114 C113 -1.4(7)
B2 C109 C114 C113 -176.4(5)
C124 O100 C121 C122 0.7(11)
O100 C121 C122 C123 -5.1(12)
C121 C122 C123 C124 7.3(12)
C121 O100 C124 C123 4.0(11)
C122 C123 C124 O100 -7.0(12)
